data_1545863
loop_
_publ_author_name
'Hoshino, Manabu'
'Khutia, Anupam'
'Xing, Hongzhu'
'Inokuma, Yasuhide'
'Fujita, Makoto'

_publ_section_title
;
 The crystalline sponge method updated
;
_journal_issue 2
_journal_name_full IUCrJ
_journal_page_first 139
_journal_page_last 151
_journal_paper_doi 10.1107/S2052252515024379
_journal_volume 3
_journal_year 2016
_chemical_formula_sum 'C67 H66 I6 N12 O9 Zn3'
_chemical_formula_weight 2140.82
_space_group_crystal_system monoclinic
_space_group_IT_number 15
_space_group_name_Hall '-C 2yc'
_space_group_name_H-M_alt 'C 1 2/c 1'
_symmetry_space_group_name_Hall '-C 2yc'
_symmetry_space_group_name_H-M 'C 1 2/c 1'
_atom_sites_solution_hydrogens geom
_atom_sites_solution_primary iterative
_atom_sites_solution_secondary difmap
_audit_creation_method SHELXL-2014/7
_cell_angle_alpha 90
_cell_angle_beta 100.074(2)
_cell_angle_gamma 90
_cell_formula_units_Z 8
_cell_length_a 34.9043(9)
_cell_length_b 14.9550(2)
_cell_length_c 30.3469(8)
_cell_measurement_reflns_used 14778
_cell_measurement_temperature 100(2)
_cell_measurement_theta_max 73.7290
_cell_measurement_theta_min 3.6280
_cell_volume 15596.7(6)
_computing_cell_refinement
;
CrysAlisPro, Agilent Technologies,
Version 1.171.37.35 (release 13-08-2014 CrysAlis171 .NET)
(compiled Aug 13 2014,18:06:01)
;
_computing_data_collection
;
CrysAlisPro, Agilent Technologies,
Version 1.171.37.35 (release 13-08-2014 CrysAlis171 .NET)
(compiled Aug 13 2014,18:06:01)
;
_computing_data_reduction
;
CrysAlisPro, Agilent Technologies,
Version 1.171.37.35 (release 13-08-2014 CrysAlis171 .NET)
(compiled Aug 13 2014,18:06:01)
;
_computing_molecular_graphics 'shelXle (Hubschle et al., 2011)'
_computing_publication_material 'SHELXL-2014/7 (Sheldrick, 2014)'
_computing_structure_refinement 'SHELXL-2014/7 (Sheldrick, 2014)'
_computing_structure_solution 'SHELXT-2014/5 (Sheldrick, 2014)'
_diffrn_ambient_environment N~2~
_diffrn_ambient_temperature 100(2)
_diffrn_detector 'CCD plate'
_diffrn_detector_area_resol_mean 5.2332
_diffrn_detector_type AtlasS2
_diffrn_measured_fraction_theta_full 1.000
_diffrn_measured_fraction_theta_max 0.991
_diffrn_measurement_device 'four-circle diffractometer'
_diffrn_measurement_device_type 'SuperNova, Dual, Cu at zero, AtlasS2'
_diffrn_measurement_method '\w scans'
_diffrn_radiation_monochromator mirror
_diffrn_radiation_probe x-ray
_diffrn_radiation_type 'Cu K\a'
_diffrn_radiation_wavelength 1.54184
_diffrn_reflns_av_R_equivalents 0.0492
_diffrn_reflns_av_unetI/netI 0.0453
_diffrn_reflns_Laue_measured_fraction_full 1.000
_diffrn_reflns_Laue_measured_fraction_max 0.991
_diffrn_reflns_limit_h_max 43
_diffrn_reflns_limit_h_min -39
_diffrn_reflns_limit_k_max 18
_diffrn_reflns_limit_k_min -18
_diffrn_reflns_limit_l_max 37
_diffrn_reflns_limit_l_min -38
_diffrn_reflns_number 75828
_diffrn_reflns_point_group_measured_fraction_full 1.000
_diffrn_reflns_point_group_measured_fraction_max 0.991
_diffrn_reflns_theta_full 67.684
_diffrn_reflns_theta_max 76.531
_diffrn_reflns_theta_min 3.639
_diffrn_source 'sealed X-ray tube'
_diffrn_source_type 'SuperNova (Cu) X-ray Source'
_exptl_absorpt_coefficient_mu 20.207
_exptl_absorpt_correction_T_max 0.437
_exptl_absorpt_correction_T_min 0.176
_exptl_absorpt_correction_type gaussian
_exptl_absorpt_process_details
;
CrysAlisPro, Agilent Technologies,
Version 1.171.37.35 (release 13-08-2014 CrysAlis171 .NET)
(compiled Aug 13 2014,18:06:01)
Numerical absorption correction based on gaussian integration over
   a multifaceted crystal model
Empirical absorption correction using spherical harmonics,
 implemented in SCALE3 ABSPACK scaling algorithm.
;
_exptl_crystal_colour colorless
_exptl_crystal_density_diffrn 1.823
_exptl_crystal_description block
_exptl_crystal_F_000 8256
_exptl_crystal_size_max 0.150
_exptl_crystal_size_mid 0.080
_exptl_crystal_size_min 0.060
_refine_diff_density_max 1.005
_refine_diff_density_min -0.683
_refine_diff_density_rms 0.086
_refine_ls_extinction_method none
_refine_ls_goodness_of_fit_ref 1.033
_refine_ls_hydrogen_treatment constr
_refine_ls_matrix_type full
_refine_ls_number_parameters 1293
_refine_ls_number_reflns 16238
_refine_ls_number_restraints 701
_refine_ls_restrained_S_all 1.026
_refine_ls_R_factor_all 0.0755
_refine_ls_R_factor_gt 0.0536
_refine_ls_shift/su_max 0.001
_refine_ls_shift/su_mean 0.000
_refine_ls_structure_factor_coef Fsqd
_refine_ls_weighting_details 'w=1/[\s^2^(Fo^2^)+(0.0650P)^2^+38.2948P] where P=(Fo^2^+2Fc^2^)/3'
_refine_ls_weighting_scheme calc
_refine_ls_wR_factor_gt 0.1382
_refine_ls_wR_factor_ref 0.1545
_reflns_Friedel_coverage 0.000
_reflns_number_gt 11507
_reflns_number_total 16238
_reflns_threshold_expression 'I > 2\s(I)'
_cod_data_source_file de5035.cif
_cod_data_source_block heptamethoxyflavone
_cod_database_code 1545863
_shelx_shelxl_version_number 2014/7
_shelx_space_group_comment
;
The symmetry employed for this shelxl refinement is uniquely defined
by the following loop, which should always be used as a source of
symmetry information in preference to the above space-group names.
They are only intended as comments.
;
_shelx_estimated_absorpt_t_min 0.152
_shelx_estimated_absorpt_t_max 0.377

loop_
_space_group_symop_operation_xyz
'x, y, z'
'-x, y, -z+1/2'
'x+1/2, y+1/2, z'
'-x+1/2, y+1/2, -z+1/2'
'-x, -y, -z'
'x, -y, z-1/2'
'-x+1/2, -y+1/2, -z'
'x+1/2, -y+1/2, z-1/2'

loop_
_atom_site_label
_atom_site_type_symbol
_atom_site_fract_x
_atom_site_fract_y
_atom_site_fract_z
_atom_site_U_iso_or_equiv
_atom_site_adp_type
_atom_site_occupancy
_atom_site_site_symmetry_order
_atom_site_calc_flag
_atom_site_refinement_flags_posn
_atom_site_refinement_flags_adp
_atom_site_refinement_flags_occupancy
_atom_site_disorder_assembly
_atom_site_disorder_group
Zn1 Zn 0.92055(3) 0.37438(5) 0.90318(3) 0.0777(3) Uani 1 1 d . . . . .
Zn2 Zn 0.63142(3) 0.40821(6) 0.55935(4) 0.0806(3) Uani 1 1 d . . . . .
Zn3 Zn 0.33033(3) 0.64335(5) 0.72889(4) 0.0794(3) Uani 1 1 d . . . . .
N101 N 0.88242(16) 0.4450(3) 0.85569(19) 0.0737(15) Uani 1 1 d . . . . .
C102 C 0.8509(2) 0.4076(3) 0.8308(2) 0.0740(18) Uani 1 1 d . . . . .
H102 H 0.8445 0.3476 0.8368 0.089 Uiso 1 1 calc R U . . .
C103 C 0.82758(19) 0.4530(4) 0.7968(2) 0.0729(17) Uani 1 1 d . . . . .
H103 H 0.8061 0.4240 0.7790 0.087 Uiso 1 1 calc R U . . .
C104 C 0.83586(17) 0.5413(3) 0.7890(2) 0.0631(14) Uani 1 1 d . . . . .
C105 C 0.8682(2) 0.5801(4) 0.8142(3) 0.081(2) Uani 1 1 d . . . . .
H105 H 0.8745 0.6408 0.8096 0.097 Uiso 1 1 calc R U . . .
C106 C 0.8910(2) 0.5292(4) 0.8459(3) 0.087(2) Uani 1 1 d . . . . .
H106 H 0.9141 0.5551 0.8619 0.105 Uiso 1 1 calc R U . . .
N111 N 0.67261(16) 0.4737(3) 0.6055(2) 0.0721(14) Uani 1 1 d . . . . .
C112 C 0.6774(2) 0.5603(4) 0.6031(3) 0.088(2) Uani 1 1 d . . . . .
H112 H 0.6602 0.5928 0.5811 0.105 Uiso 1 1 calc R U . . .
C113 C 0.7062(2) 0.6071(4) 0.6312(3) 0.084(2) Uani 1 1 d . . . . .
H113 H 0.7087 0.6700 0.6282 0.100 Uiso 1 1 calc R U . . .
C114 C 0.73109(18) 0.5607(4) 0.6632(2) 0.0651(14) Uani 1 1 d . . . . .
C115 C 0.7261(2) 0.4687(4) 0.6652(3) 0.082(2) Uani 1 1 d . . . . .
H115 H 0.7429 0.4342 0.6867 0.099 Uiso 1 1 calc R U . . .
C116 C 0.6971(2) 0.4281(4) 0.6361(3) 0.085(2) Uani 1 1 d . . . . .
H116 H 0.6941 0.3651 0.6377 0.101 Uiso 1 1 calc R U . . .
N121 N 0.81684(18) 1.0081(3) 0.7253(2) 0.0747(14) Uani 1 1 d . . . . .
C122 C 0.7898(3) 0.9731(5) 0.6947(3) 0.101(3) Uani 1 1 d . . . . .
H122 H 0.7747 1.0120 0.6738 0.121 Uiso 1 1 calc R U . . .
C123 C 0.7820(3) 0.8828(5) 0.6914(3) 0.099(3) Uani 1 1 d . . . . .
H123 H 0.7618 0.8608 0.6688 0.119 Uiso 1 1 calc R U . . .
C124 C 0.80338(19) 0.8254(4) 0.7206(3) 0.0701(15) Uani 1 1 d . . . . .
C125 C 0.8312(3) 0.8614(4) 0.7536(3) 0.096(3) Uani 1 1 d . . . . .
H125 H 0.8462 0.8239 0.7753 0.116 Uiso 1 1 calc R U . . .
C126 C 0.8371(3) 0.9528(5) 0.7546(3) 0.106(3) Uani 1 1 d . . . . .
H126 H 0.8565 0.9771 0.7773 0.127 Uiso 1 1 calc R U . . .
C131 C 0.81176(16) 0.5945(3) 0.7532(2) 0.0591(13) Uani 1 1 d . . . . .
N132 N 0.78270(14) 0.5530(3) 0.72648(18) 0.0612(11) Uani 1 1 d . . . . .
C133 C 0.76238(18) 0.6048(4) 0.6945(2) 0.0642(14) Uani 1 1 d . . . . .
N134 N 0.76802(15) 0.6929(3) 0.68989(19) 0.0667(12) Uani 1 1 d . . . . .
C135 C 0.79668(18) 0.7272(4) 0.7197(2) 0.0654(14) Uani 1 1 d . . . . .
N136 N 0.81999(14) 0.6807(3) 0.75125(18) 0.0621(11) Uani 1 1 d . . . . .
N141 N 0.58467(18) 0.4944(4) 0.5543(2) 0.0786(15) Uani 1 1 d . . . . .
C142 C 0.5681(4) 0.5070(11) 0.5893(4) 0.169(7) Uani 1 1 d . . . . .
H142 H 0.5796 0.4801 0.6169 0.202 Uiso 1 1 calc R U . . .
C143 C 0.5350(4) 0.5570(11) 0.5884(5) 0.186(9) Uani 1 1 d . . . . .
H143 H 0.5227 0.5600 0.6139 0.224 Uiso 1 1 calc R U . . .
C144 C 0.52014(18) 0.6020(4) 0.5505(2) 0.0672(15) Uani 1 1 d . . . . .
C145 C 0.5387(2) 0.5958(5) 0.5162(3) 0.0826(19) Uani 1 1 d . . . . .
H145 H 0.5298 0.6290 0.4897 0.099 Uiso 1 1 calc R U . . .
C146 C 0.5709(2) 0.5417(5) 0.5185(3) 0.0792(18) Uani 1 1 d . . . . .
H146 H 0.5836 0.5384 0.4934 0.095 Uiso 1 1 calc R U . . .
N151 N 0.36102(19) 0.6563(3) 0.6771(2) 0.0765(15) Uani 1 1 d . . . . .
C152 C 0.3554(3) 0.7244(5) 0.6483(3) 0.097(3) Uani 1 1 d . . . . .
H152 H 0.3343 0.7640 0.6496 0.116 Uiso 1 1 calc R U . . .
C153 C 0.3784(3) 0.7400(5) 0.6173(4) 0.099(3) Uani 1 1 d . . . . .
H153 H 0.3735 0.7903 0.5980 0.119 Uiso 1 1 calc R U . . .
C154 C 0.40822(18) 0.6840(4) 0.6138(2) 0.0648(14) Uani 1 1 d . . . . .
C155 C 0.4127(4) 0.6115(7) 0.6412(4) 0.129(5) Uani 1 1 d . . . . .
H155 H 0.4326 0.5691 0.6394 0.155 Uiso 1 1 calc R U . . .
C156 C 0.3883(4) 0.5997(7) 0.6715(4) 0.133(5) Uani 1 1 d . . . . .
H156 H 0.3914 0.5473 0.6895 0.160 Uiso 1 1 calc R U . . .
N161 N 0.43573(17) 1.0194(3) 0.4470(2) 0.0748(15) Uani 1 1 d . . . . .
C162 C 0.4666(2) 0.9679(4) 0.4468(2) 0.0736(17) Uani 1 1 d . . . . .
H162 H 0.4851 0.9847 0.4287 0.088 Uiso 1 1 calc R U . . .
C163 C 0.47308(18) 0.8905(4) 0.4722(2) 0.0723(17) Uani 1 1 d . . . . .
H163 H 0.4955 0.8550 0.4712 0.087 Uiso 1 1 calc R U . . .
C164 C 0.44695(18) 0.8659(4) 0.4985(2) 0.0660(15) Uani 1 1 d . . . . .
C165 C 0.4150(3) 0.9188(7) 0.4988(4) 0.128(5) Uani 1 1 d . . . . .
H165 H 0.3963 0.9037 0.5169 0.153 Uiso 1 1 calc R U . . .
C166 C 0.4106(3) 0.9946(7) 0.4725(4) 0.132(5) Uani 1 1 d . . . . .
H166 H 0.3883 1.0308 0.4726 0.159 Uiso 1 1 calc R U . . .
C171 C 0.48578(17) 0.6605(4) 0.5503(2) 0.0657(15) Uani 1 1 d . . . . .
N172 N 0.46286(15) 0.6415(3) 0.57983(19) 0.0679(13) Uani 1 1 d . . . . .
C173 C 0.43392(18) 0.6995(4) 0.5809(2) 0.0632(14) Uani 1 1 d . . . . .
N174 N 0.42766(15) 0.7728(3) 0.55540(18) 0.0652(12) Uani 1 1 d . . . . .
C175 C 0.45193(17) 0.7834(4) 0.5265(2) 0.0627(14) Uani 1 1 d . . . . .
N176 N 0.48157(14) 0.7294(3) 0.52177(17) 0.0625(11) Uani 1 1 d . . . . .
I11A I 0.97985(12) 0.3452(3) 0.86483(13) 0.0858(10) Uani 0.48(2) 1 d . . P A 1
I12A I 0.88610(15) 0.2684(2) 0.94117(15) 0.0894(9) Uani 0.48(2) 1 d . . P A 1
I21A I 0.65695(18) 0.4239(3) 0.48435(15) 0.1045(10) Uani 0.605(18) 1 d . . P B 1
I22A I 0.61095(12) 0.27036(19) 0.5950(2) 0.1292(14) Uani 0.605(18) 1 d . . P B 1
I31A I 0.38059(13) 0.66731(18) 0.80148(9) 0.1008(9) Uani 0.728(14) 1 d . . P C 1
I32A I 0.27132(9) 0.74084(17) 0.70838(7) 0.0926(6) Uani 0.728(14) 1 d . . P C 1
I11B I 0.97794(15) 0.3322(5) 0.8693(2) 0.1216(15) Uani 0.52(2) 1 d . . P A 2
I12B I 0.8753(4) 0.2710(3) 0.94417(13) 0.0949(14) Uani 0.52(2) 1 d . . P A 2
I21B I 0.65412(18) 0.3938(10) 0.4894(3) 0.112(2) Uani 0.395(18) 1 d . . P B 2
I22B I 0.61487(19) 0.2660(4) 0.6040(3) 0.1042(12) Uani 0.395(18) 1 d . . P B 2
I31B I 0.3687(4) 0.6700(4) 0.7994(3) 0.104(2) Uani 0.272(14) 1 d . . P C 2
I32B I 0.2631(4) 0.7261(7) 0.6987(6) 0.146(3) Uani 0.272(14) 1 d . . P C 2
C201 C 0.5521(7) 0.7760(11) 0.2320(7) 0.082(5) Uani 0.401(6) 1 d D U P D 1
C202 C 0.5617(8) 0.6990(12) 0.2498(6) 0.093(6) Uani 0.401(6) 1 d D U P D 1
C203 C 0.5941(10) 0.6918(14) 0.2922(8) 0.107(8) Uani 0.401(6) 1 d D U P D 1
C204 C 0.6081(10) 0.7770(14) 0.3172(7) 0.115(7) Uani 0.401(6) 1 d D U P D 1
C205 C 0.5963(9) 0.8566(14) 0.2947(9) 0.095(6) Uani 0.401(6) 1 d D U P D 1
O206 O 0.5682(6) 0.8536(14) 0.2548(7) 0.098(5) Uani 0.401(6) 1 d D U P D 1
C207 C 0.6097(15) 0.938(3) 0.305(2) 0.135(11) Uani 0.401(6) 1 d D U P D 1
C208 C 0.6327(11) 0.9476(18) 0.3504(14) 0.148(10) Uani 0.401(6) 1 d D U P D 1
C209 C 0.6426(11) 0.8653(18) 0.3740(10) 0.132(9) Uani 0.401(6) 1 d D U P D 1
C210 C 0.6352(9) 0.7764(13) 0.3576(7) 0.130(9) Uani 0.401(6) 1 d D U P D 1
C211 C 0.5244(7) 0.7970(12) 0.1905(6) 0.081(5) Uani 0.401(6) 1 d D U P D 1
C212 C 0.5060(10) 0.8783(18) 0.1859(11) 0.120(8) Uani 0.401(6) 1 d D U P D 1
H212 H 0.5114 0.9221 0.2088 0.144 Uiso 0.401(6) 1 calc R U P D 1
C213 C 0.4787(7) 0.8961(15) 0.1461(8) 0.115(8) Uani 0.401(6) 1 d D U P D 1
H213 H 0.4681 0.9545 0.1413 0.138 Uiso 0.401(6) 1 calc R U P D 1
C214 C 0.4671(8) 0.8296(15) 0.1139(8) 0.115(7) Uani 0.401(6) 1 d D U P D 1
C215 C 0.4844(10) 0.7423(16) 0.1225(8) 0.119(8) Uani 0.401(6) 1 d D U P D 1
C216 C 0.5140(10) 0.7295(19) 0.1589(8) 0.116(8) Uani 0.401(6) 1 d D U P D 1
H216 H 0.5275 0.6741 0.1622 0.140 Uiso 0.401(6) 1 calc R U P D 1
O217 O 0.5969(14) 0.6139(13) 0.3104(8) 0.219(19) Uani 0.401(6) 1 d D U P D 1
O218 O 0.5898(8) 1.0083(14) 0.2886(13) 0.185(11) Uani 0.401(6) 1 d D U P D 1
C219 C 0.5942(10) 1.076(3) 0.2658(17) 0.20(2) Uani 0.401(6) 1 d D U P D 1
H21A H 0.5704 1.1125 0.2618 0.299 Uiso 0.401(6) 1 calc R U P D 1
H21B H 0.6161 1.1118 0.2814 0.299 Uiso 0.401(6) 1 calc R U P D 1
H21C H 0.5996 1.0580 0.2365 0.299 Uiso 0.401(6) 1 calc R U P D 1
O220 O 0.6318(11) 1.022(2) 0.3745(16) 0.231(16) Uani 0.401(6) 1 d D U P D 1
C221 C 0.6671(12) 1.072(2) 0.3853(19) 0.30(3) Uani 0.401(6) 1 d D U P D 1
H22A H 0.6627 1.1247 0.4029 0.448 Uiso 0.401(6) 1 calc R U P D 1
H22B H 0.6873 1.0345 0.4027 0.448 Uiso 0.401(6) 1 calc R U P D 1
H22C H 0.6756 1.0911 0.3576 0.448 Uiso 0.401(6) 1 calc R U P D 1
O226 O 0.4421(5) 0.8367(12) 0.0797(6) 0.114(5) Uani 0.401(6) 1 d D U P D 1
C227 C 0.4199(9) 0.923(2) 0.0753(12) 0.147(13) Uani 0.401(6) 1 d D U P D 1
H22J H 0.4010 0.9221 0.0474 0.221 Uiso 0.401(6) 1 calc R U P D 1
H22K H 0.4063 0.9292 0.1007 0.221 Uiso 0.401(6) 1 calc R U P D 1
H22L H 0.4380 0.9726 0.0749 0.221 Uiso 0.401(6) 1 calc R U P D 1
O228 O 0.4771(9) 0.6902(13) 0.0880(7) 0.166(10) Uani 0.401(6) 1 d D U P D 1
C229 C 0.486(2) 0.5968(17) 0.0990(16) 0.27(3) Uani 0.401(6) 1 d D U P D 1
H22M H 0.4797 0.5605 0.0718 0.407 Uiso 0.401(6) 1 calc R U P D 1
H22N H 0.5133 0.5904 0.1120 0.407 Uiso 0.401(6) 1 calc R U P D 1
H22O H 0.4697 0.5766 0.1207 0.407 Uiso 0.401(6) 1 calc R U P D 1
O230 O 0.5423(10) 0.631(2) 0.2341(7) 0.149(8) Uani 0.401(6) 1 d . U P D 1
C231 C 0.5726(15) 0.571(3) 0.2141(14) 0.23(2) Uani 0.401(6) 1 d D U P D 1
H23A H 0.5597 0.5159 0.2013 0.347 Uiso 0.401(6) 1 calc R U P D 1
H23B H 0.5825 0.6040 0.1908 0.347 Uiso 0.401(6) 1 calc R U P D 1
H23C H 0.5942 0.5547 0.2380 0.347 Uiso 0.401(6) 1 calc R U P D 1
O222 O 0.6719(9) 0.866(2) 0.4134(7) 0.173(10) Uani 0.401(6) 1 d D U P D 1
C223 C 0.6512(17) 0.899(5) 0.4467(16) 0.30(4) Uani 0.401(6) 1 d D U P D 1
H22D H 0.6689 0.9019 0.4756 0.450 Uiso 0.401(6) 1 calc R U P D 1
H22E H 0.6411 0.9587 0.4383 0.450 Uiso 0.401(6) 1 calc R U P D 1
H22F H 0.6296 0.8586 0.4492 0.450 Uiso 0.401(6) 1 calc R U P D 1
O224 O 0.6531(11) 0.7166(13) 0.3737(8) 0.188(15) Uani 0.401(6) 1 d D . P D 1
C225 C 0.649(2) 0.645(3) 0.4025(19) 0.31(5) Uani 0.401(6) 1 d D . P D 1
H22G H 0.6723 0.6086 0.4076 0.467 Uiso 0.401(6) 1 calc R U P D 1
H22H H 0.6437 0.6685 0.4312 0.467 Uiso 0.401(6) 1 calc R U P D 1
H22I H 0.6265 0.6078 0.3889 0.467 Uiso 0.401(6) 1 calc R U P D 1
C301 C 0.5933(7) 0.7900(14) 0.2897(9) 0.167(9) Uani 0.599(6) 1 d D U P D 2
C302 C 0.5896(12) 0.7086(19) 0.3015(11) 0.196(12) Uani 0.599(6) 1 d D U P D 2
C303 C 0.5662(14) 0.6410(17) 0.2679(13) 0.245(13) Uani 0.599(6) 1 d D U P D 2
C304 C 0.5512(15) 0.676(2) 0.2206(13) 0.278(15) Uani 0.599(6) 1 d D U P D 2
C305 C 0.5477(17) 0.767(2) 0.2169(14) 0.263(15) Uani 0.599(6) 1 d D U P D 2
O306 O 0.5693(12) 0.8229(18) 0.2509(12) 0.242(14) Uani 0.599(6) 1 d D U P D 2
C307 C 0.5297(18) 0.812(3) 0.1825(18) 0.267(15) Uani 0.599(6) 1 d D U P D 2
C308 C 0.5031(18) 0.760(3) 0.1492(18) 0.300(16) Uani 0.599(6) 1 d D U P D 2
C309 C 0.5096(15) 0.664(2) 0.1510(15) 0.305(17) Uani 0.599(6) 1 d D U P D 2
C310 C 0.5259(14) 0.619(2) 0.1911(13) 0.293(16) Uani 0.599(6) 1 d D U P D 2
C311 C 0.6159(8) 0.8601(17) 0.3179(10) 0.170(10) Uani 0.599(6) 1 d D U P D 2
C312 C 0.6440(8) 0.844(2) 0.3543(11) 0.167(10) Uani 0.599(6) 1 d D U P D 2
H312 H 0.6477 0.7854 0.3667 0.201 Uiso 0.599(6) 1 calc R U P D 2
C313 C 0.6682(7) 0.9181(15) 0.3738(9) 0.142(7) Uani 0.599(6) 1 d D U P D 2
H313 H 0.6913 0.9082 0.3949 0.170 Uiso 0.599(6) 1 calc R U P D 2
C314 C 0.6560(7) 1.0057(14) 0.3601(7) 0.138(8) Uani 0.599(6) 1 d D U P D 2
C315 C 0.6289(7) 1.0171(17) 0.3193(8) 0.144(7) Uani 0.599(6) 1 d D U P D 2
C316 C 0.6038(12) 0.947(2) 0.3042(15) 0.167(12) Uani 0.599(6) 1 d D U P D 2
H316 H 0.5795 0.9574 0.2853 0.200 Uiso 0.599(6) 1 calc R U P D 2
O317 O 0.5649(13) 0.5586(14) 0.2793(13) 0.34(2) Uani 0.599(6) 1 d D U P D 2
O318 O 0.5292(9) 0.8990(19) 0.1838(12) 0.258(14) Uani 0.599(6) 1 d D U P D 2
C319 C 0.5109(13) 0.954(3) 0.205(2) 0.32(2) Uani 0.599(6) 1 d D U P D 2
H31A H 0.5177 1.0150 0.1976 0.474 Uiso 0.599(6) 1 calc R U P D 2
H31B H 0.4828 0.9447 0.1952 0.474 Uiso 0.599(6) 1 calc R U P D 2
H31C H 0.5180 0.9435 0.2369 0.474 Uiso 0.599(6) 1 calc R U P D 2
O320 O 0.4821(14) 0.791(3) 0.1112(14) 0.335(17) Uani 0.599(6) 1 d D U P D 2
C321 C 0.467(2) 0.880(3) 0.114(2) 0.36(3) Uani 0.599(6) 1 d D U P D 2
H32A H 0.4520 0.8976 0.0847 0.543 Uiso 0.599(6) 1 calc R U P D 2
H32B H 0.4499 0.8819 0.1364 0.543 Uiso 0.599(6) 1 calc R U P D 2
H32C H 0.4885 0.9222 0.1224 0.543 Uiso 0.599(6) 1 calc R U P D 2
O326 O 0.6810(5) 1.0646(12) 0.3694(6) 0.139(5) Uani 0.599(6) 1 d D . P D 2
C327 C 0.7079(7) 1.062(2) 0.4120(8) 0.159(10) Uani 0.599(6) 1 d D . P D 2
H32J H 0.7257 1.1127 0.4140 0.238 Uiso 0.599(6) 1 calc R U P D 2
H32K H 0.6931 1.0643 0.4366 0.238 Uiso 0.599(6) 1 calc R U P D 2
H32L H 0.7228 1.0059 0.4139 0.238 Uiso 0.599(6) 1 calc R U P D 2
O328 O 0.6214(6) 1.0945(13) 0.3006(8) 0.187(9) Uani 0.599(6) 1 d D U P D 2
C329 C 0.5792(9) 1.101(3) 0.2816(17) 0.25(2) Uani 0.599(6) 1 d D U P D 2
H32M H 0.5738 1.1599 0.2675 0.374 Uiso 0.599(6) 1 calc R U P D 2
H32N H 0.5721 1.0542 0.2591 0.374 Uiso 0.599(6) 1 calc R U P D 2
H32O H 0.5640 1.0940 0.3056 0.374 Uiso 0.599(6) 1 calc R U P D 2
O330 O 0.6176(9) 0.6566(16) 0.3287(10) 0.205(10) Uani 0.599(6) 1 d D U P D 2
C331 C 0.6135(19) 0.659(4) 0.3753(10) 0.31(3) Uani 0.599(6) 1 d D U P D 2
H33A H 0.6337 0.6220 0.3929 0.465 Uiso 0.599(6) 1 calc R U P D 2
H33B H 0.6162 0.7210 0.3861 0.465 Uiso 0.599(6) 1 calc R U P D 2
H33C H 0.5878 0.6363 0.3784 0.465 Uiso 0.599(6) 1 calc R U P D 2
O322 O 0.4829(18) 0.606(5) 0.122(4) 0.63(7) Uani 0.599(6) 1 d D U P D 2
C323 C 0.4436(16) 0.635(7) 0.122(4) 0.56(7) Uani 0.599(6) 1 d D U P D 2
H32D H 0.4255 0.5961 0.1026 0.846 Uiso 0.599(6) 1 calc R U P D 2
H32E H 0.4380 0.6333 0.1524 0.846 Uiso 0.599(6) 1 calc R U P D 2
H32F H 0.4406 0.6968 0.1106 0.846 Uiso 0.599(6) 1 calc R U P D 2
O324 O 0.5276(18) 0.544(2) 0.1917(19) 0.42(3) Uani 0.599(6) 1 d D U P D 2
C325 C 0.515(2) 0.465(3) 0.2098(14) 0.38(3) Uani 0.599(6) 1 d D U P D 2
H32G H 0.5266 0.4131 0.1975 0.565 Uiso 0.599(6) 1 calc R U P D 2
H32H H 0.5227 0.4657 0.2424 0.565 Uiso 0.599(6) 1 calc R U P D 2
H32I H 0.4864 0.4610 0.2021 0.565 Uiso 0.599(6) 1 calc R U P D 2
C90A C 0.7233(10) 0.688(2) 0.4727(11) 0.237(16) Uani 0.599(6) 1 d D U P D 2
H90A H 0.7194 0.6317 0.4552 0.285 Uiso 0.599(6) 1 calc R U P D 2
H90B H 0.6974 0.7158 0.4717 0.285 Uiso 0.599(6) 1 calc R U P D 2
C91A C 0.7404(12) 0.6655(19) 0.5210(11) 0.235(14) Uani 0.599(6) 1 d D U P D 2
H91A H 0.7639 0.6281 0.5217 0.282 Uiso 0.599(6) 1 calc R U P D 2
H91B H 0.7213 0.6304 0.5343 0.282 Uiso 0.599(6) 1 calc R U P D 2
C92A C 0.7513(11) 0.749(2) 0.5492(9) 0.224(15) Uani 0.599(6) 1 d D U P D 2
H92A H 0.7273 0.7812 0.5533 0.269 Uiso 0.599(6) 1 calc R U P D 2
H92B H 0.7654 0.7319 0.5791 0.269 Uiso 0.599(6) 1 calc R U P D 2
C90B C 0.7901(18) 0.423(3) 0.4918(11) 0.33(2) Uani 0.60(2) 1 d D U P E 1
H90C H 0.7655 0.4319 0.5033 0.393 Uiso 0.60(2) 1 calc R U P E 1
H90D H 0.8118 0.4257 0.5176 0.393 Uiso 0.60(2) 1 calc R U P E 1
C91B C 0.7896(13) 0.330(3) 0.4709(16) 0.287(18) Uani 0.60(2) 1 d D U P E 1
H91C H 0.7877 0.2843 0.4939 0.345 Uiso 0.60(2) 1 calc R U P E 1
H91D H 0.8140 0.3204 0.4593 0.345 Uiso 0.60(2) 1 calc R U P E 1
C92B C 0.7547(13) 0.322(2) 0.4325(12) 0.246(16) Uani 0.60(2) 1 d D U P E 1
H92C H 0.7330 0.2914 0.4436 0.295 Uiso 0.60(2) 1 calc R U P E 1
H92D H 0.7621 0.2846 0.4083 0.295 Uiso 0.60(2) 1 calc R U P E 1
C93B C 0.7412(9) 0.414(2) 0.4139(9) 0.203(13) Uani 0.60(2) 1 d D U P E 1
H93A H 0.7241 0.4412 0.4330 0.243 Uiso 0.60(2) 1 calc R U P E 1
H93B H 0.7258 0.4071 0.3834 0.243 Uiso 0.60(2) 1 calc R U P E 1
C94B C 0.7759(12) 0.477(3) 0.4120(10) 0.237(15) Uani 0.60(2) 1 d D U P E 1
H94A H 0.7948 0.4480 0.3959 0.284 Uiso 0.60(2) 1 calc R U P E 1
H94B H 0.7667 0.5330 0.3960 0.284 Uiso 0.60(2) 1 calc R U P E 1
C95B C 0.7949(15) 0.498(3) 0.4597(13) 0.290(18) Uani 0.60(2) 1 d D U P E 1
H95A H 0.7832 0.5533 0.4695 0.349 Uiso 0.60(2) 1 calc R U P E 1
H95B H 0.8230 0.5094 0.4606 0.349 Uiso 0.60(2) 1 calc R U P E 1
C90C C 0.7898(13) 0.406(4) 0.4009(13) 0.222(18) Uani 0.40(2) 1 d D U P E 2
H90E H 0.8085 0.4014 0.3800 0.267 Uiso 0.40(2) 1 calc R U P E 2
H90F H 0.7668 0.4404 0.3861 0.267 Uiso 0.40(2) 1 calc R U P E 2
C91C C 0.8086(11) 0.452(3) 0.4440(17) 0.211(17) Uani 0.40(2) 1 d D U P E 2
H91E H 0.7915 0.5011 0.4513 0.254 Uiso 0.40(2) 1 calc R U P E 2
H91F H 0.8338 0.4788 0.4402 0.254 Uiso 0.40(2) 1 calc R U P E 2
C92C C 0.8150(8) 0.384(3) 0.4820(15) 0.207(17) Uani 0.40(2) 1 d D U P E 2
H92E H 0.8306 0.4114 0.5090 0.248 Uiso 0.40(2) 1 calc R U P E 2
H92F H 0.8297 0.3323 0.4732 0.248 Uiso 0.40(2) 1 calc R U P E 2
C93C C 0.7760(10) 0.351(3) 0.4931(13) 0.194(16) Uani 0.40(2) 1 d D U P E 2
H93C H 0.7637 0.3992 0.5082 0.232 Uiso 0.40(2) 1 calc R U P E 2
H93D H 0.7803 0.2989 0.5133 0.232 Uiso 0.40(2) 1 calc R U P E 2
C94C C 0.7495(9) 0.325(3) 0.4486(15) 0.206(17) Uani 0.40(2) 1 d D U P E 2
H94C H 0.7353 0.2691 0.4521 0.247 Uiso 0.40(2) 1 calc R U P E 2
H94D H 0.7305 0.3731 0.4384 0.247 Uiso 0.40(2) 1 calc R U P E 2
C95C C 0.7777(13) 0.312(3) 0.4152(15) 0.230(18) Uani 0.40(2) 1 d D U P E 2
H95C H 0.7648 0.2785 0.3887 0.276 Uiso 0.40(2) 1 calc R U P E 2
H95D H 0.8010 0.2784 0.4295 0.276 Uiso 0.40(2) 1 calc R U P E 2
C90D C 0.4853(14) 0.462(3) 0.2279(11) 0.30(3) Uani 0.401(6) 1 d D U P D 1
H90G H 0.4892 0.5155 0.2101 0.357 Uiso 0.401(6) 1 calc R U P D 1
H90H H 0.4584 0.4628 0.2341 0.357 Uiso 0.401(6) 1 calc R U P D 1
C91D C 0.492(2) 0.376(3) 0.2014(10) 0.28(3) Uani 0.401(6) 1 d D U P D 1
H91G H 0.4739 0.3762 0.1722 0.336 Uiso 0.401(6) 1 calc R U P D 1
H91H H 0.5188 0.3743 0.1959 0.336 Uiso 0.401(6) 1 calc R U P D 1
C92D C 0.4834(11) 0.295(3) 0.2295(11) 0.26(3) Uani 0.401(6) 1 d D U P D 1
H92G H 0.4836 0.2391 0.2122 0.312 Uiso 0.401(6) 1 calc R U P D 1
H92H H 0.4578 0.3012 0.2390 0.312 Uiso 0.401(6) 1 calc R U P D 1

loop_
_atom_site_aniso_label
_atom_site_aniso_U_11
_atom_site_aniso_U_22
_atom_site_aniso_U_33
_atom_site_aniso_U_23
_atom_site_aniso_U_13
_atom_site_aniso_U_12
Zn1 0.0961(6) 0.0421(3) 0.0768(5) -0.0156(3) -0.0351(4) 0.0164(3)
Zn2 0.0760(5) 0.0639(5) 0.0900(6) -0.0143(4) -0.0184(4) 0.0124(4)
Zn3 0.1109(7) 0.0405(3) 0.0897(6) 0.0077(4) 0.0257(5) 0.0011(4)
N101 0.084(3) 0.039(2) 0.082(3) -0.012(2) -0.031(3) 0.013(2)
C102 0.087(4) 0.038(2) 0.082(4) -0.006(2) -0.027(3) 0.004(2)
C103 0.076(4) 0.040(2) 0.089(4) -0.001(3) -0.021(3) 0.003(2)
C104 0.065(3) 0.036(2) 0.079(4) -0.006(2) -0.012(3) 0.010(2)
C105 0.088(4) 0.041(2) 0.099(5) 0.005(3) -0.028(4) -0.002(3)
C106 0.088(4) 0.048(3) 0.105(5) -0.004(3) -0.040(4) -0.001(3)
N111 0.074(3) 0.054(2) 0.077(3) -0.002(2) -0.016(3) 0.013(2)
C112 0.090(4) 0.057(3) 0.097(5) 0.008(3) -0.035(4) 0.013(3)
C113 0.090(4) 0.046(3) 0.100(5) 0.008(3) -0.026(4) 0.008(3)
C114 0.068(3) 0.048(3) 0.072(3) 0.002(2) -0.007(3) 0.010(2)
C115 0.101(5) 0.041(3) 0.087(4) 0.003(3) -0.034(4) 0.011(3)
C116 0.096(5) 0.050(3) 0.092(5) 0.003(3) -0.029(4) 0.009(3)
N121 0.095(4) 0.041(2) 0.088(4) 0.013(2) 0.014(3) 0.002(2)
C122 0.114(6) 0.050(3) 0.122(7) 0.018(4) -0.025(5) 0.011(3)
C123 0.103(5) 0.049(3) 0.127(7) 0.020(4) -0.028(5) 0.004(3)
C124 0.075(4) 0.043(3) 0.088(4) 0.011(3) 0.003(3) 0.004(2)
C125 0.126(6) 0.043(3) 0.103(5) 0.012(3) -0.026(5) -0.006(3)
C126 0.142(7) 0.045(3) 0.112(6) 0.016(4) -0.027(6) -0.014(4)
C131 0.057(3) 0.041(2) 0.072(3) 0.000(2) -0.006(2) 0.006(2)
N132 0.065(2) 0.0395(19) 0.071(3) 0.0003(18) -0.011(2) 0.0097(17)
C133 0.070(3) 0.043(2) 0.073(3) 0.004(2) -0.005(3) 0.013(2)
N134 0.073(3) 0.044(2) 0.077(3) 0.010(2) -0.004(2) 0.009(2)
C135 0.063(3) 0.046(3) 0.084(4) 0.006(2) 0.004(3) 0.006(2)
N136 0.063(2) 0.0398(19) 0.078(3) 0.0031(19) -0.003(2) 0.0074(17)
N141 0.080(3) 0.073(3) 0.076(3) 0.006(3) -0.005(3) 0.023(3)
C142 0.175(12) 0.224(15) 0.117(8) 0.098(10) 0.052(8) 0.131(12)
C143 0.185(12) 0.259(17) 0.133(9) 0.128(11) 0.079(9) 0.158(13)
C144 0.067(3) 0.058(3) 0.072(4) 0.012(3) -0.003(3) 0.008(2)
C145 0.100(5) 0.068(4) 0.075(4) 0.014(3) 0.000(4) 0.022(3)
C146 0.099(5) 0.066(3) 0.070(4) 0.008(3) 0.008(3) 0.017(3)
N151 0.099(4) 0.043(2) 0.085(4) 0.015(2) 0.012(3) 0.004(2)
C152 0.113(6) 0.065(4) 0.122(7) 0.034(4) 0.044(5) 0.024(4)
C153 0.103(5) 0.070(4) 0.131(7) 0.043(5) 0.039(5) 0.031(4)
C154 0.069(3) 0.052(3) 0.069(3) 0.013(2) 0.000(3) -0.001(2)
C155 0.157(9) 0.102(6) 0.150(9) 0.072(7) 0.083(8) 0.070(7)
C156 0.165(9) 0.097(6) 0.158(10) 0.084(7) 0.085(8) 0.071(7)
N161 0.082(3) 0.055(2) 0.076(3) 0.020(2) -0.016(3) 0.001(2)
C162 0.078(4) 0.059(3) 0.075(4) 0.020(3) -0.010(3) -0.011(3)
C163 0.066(3) 0.065(3) 0.077(4) 0.023(3) -0.014(3) -0.003(3)
C164 0.066(3) 0.056(3) 0.068(3) 0.018(3) -0.013(3) -0.001(2)
C165 0.127(7) 0.105(6) 0.168(10) 0.085(7) 0.069(7) 0.060(6)
C166 0.123(7) 0.107(7) 0.182(11) 0.096(8) 0.068(8) 0.063(6)
C171 0.063(3) 0.055(3) 0.071(3) 0.013(3) -0.011(3) 0.004(2)
N172 0.069(3) 0.051(2) 0.078(3) 0.019(2) -0.003(2) 0.005(2)
C173 0.068(3) 0.047(2) 0.067(3) 0.012(2) -0.008(3) -0.001(2)
N174 0.067(3) 0.051(2) 0.070(3) 0.016(2) -0.010(2) 0.002(2)
C175 0.062(3) 0.050(3) 0.066(3) 0.012(2) -0.015(3) -0.002(2)
N176 0.064(3) 0.054(2) 0.062(3) 0.013(2) -0.010(2) 0.004(2)
I11A 0.1089(16) 0.0594(11) 0.0832(11) -0.0063(9) 0.0010(16) 0.0323(10)
I12A 0.0899(16) 0.0469(8) 0.122(2) -0.0139(8) -0.0082(9) 0.0034(9)
I21A 0.1120(19) 0.1075(16) 0.0885(8) -0.0266(11) 0.0023(10) 0.0224(13)
I22A 0.1277(15) 0.0543(8) 0.172(3) 0.0267(9) -0.0663(17) -0.0123(7)
I31A 0.1447(19) 0.0659(7) 0.0822(8) -0.0042(6) -0.0069(10) 0.0001(8)
I32A 0.1162(11) 0.0540(7) 0.1161(14) 0.0212(6) 0.0441(8) 0.0212(6)
I11B 0.129(2) 0.094(2) 0.1135(19) -0.0379(14) -0.0553(18) 0.0635(16)
I12B 0.133(4) 0.0591(10) 0.0790(11) 0.0003(6) -0.0200(13) -0.0191(12)
I21B 0.0814(16) 0.153(5) 0.096(2) -0.050(3) 0.0029(13) -0.014(2)
I22B 0.1008(18) 0.0815(19) 0.119(2) 0.0093(13) -0.012(2) 0.0006(11)
I31B 0.151(6) 0.0542(17) 0.113(4) -0.0320(19) 0.042(3) -0.024(2)
I32B 0.133(5) 0.055(2) 0.276(8) 0.065(4) 0.110(5) 0.034(3)
C201 0.101(12) 0.068(9) 0.084(10) 0.026(8) 0.034(9) 0.043(9)
C202 0.155(16) 0.060(9) 0.063(9) 0.021(7) 0.014(10) 0.028(10)
C203 0.20(2) 0.046(8) 0.074(10) -0.002(8) 0.006(13) 0.053(11)
C204 0.21(2) 0.065(10) 0.066(10) 0.005(8) 0.024(12) 0.060(12)
C205 0.137(16) 0.054(9) 0.111(14) 0.008(9) 0.069(12) 0.010(10)
O206 0.091(9) 0.122(12) 0.087(9) 0.036(9) 0.030(8) 0.025(8)
C207 0.129(19) 0.089(17) 0.19(2) 0.007(18) 0.049(19) 0.045(15)
C208 0.18(2) 0.092(14) 0.18(2) -0.026(16) 0.055(19) 0.041(16)
C209 0.20(2) 0.101(17) 0.107(12) -0.013(13) 0.048(14) 0.012(16)
C210 0.22(2) 0.065(11) 0.102(14) 0.001(11) 0.028(16) 0.054(14)
C211 0.102(12) 0.073(9) 0.071(9) 0.024(8) 0.023(9) 0.025(9)
C212 0.14(2) 0.088(14) 0.136(18) -0.006(14) 0.040(17) 0.019(14)
C213 0.126(16) 0.095(13) 0.142(18) 0.038(13) 0.076(14) 0.052(12)
C214 0.148(17) 0.088(13) 0.123(15) 0.037(12) 0.063(14) 0.054(12)
C215 0.181(19) 0.087(12) 0.102(13) 0.015(11) 0.059(14) 0.055(13)
C216 0.17(2) 0.100(15) 0.087(12) 0.009(11) 0.034(13) 0.054(14)
O217 0.43(5) 0.062(10) 0.116(15) 0.009(10) -0.10(2) 0.029(17)
O218 0.18(2) 0.088(12) 0.28(3) 0.075(16) 0.03(2) 0.017(13)
C219 0.092(19) 0.37(6) 0.15(3) 0.07(4) 0.05(2) 0.03(3)
O220 0.30(4) 0.14(2) 0.26(3) -0.03(2) 0.07(3) 0.00(3)
C221 0.32(6) 0.33(6) 0.29(6) -0.04(5) 0.18(5) 0.14(5)
O226 0.121(12) 0.126(12) 0.100(10) 0.031(10) 0.033(9) 0.045(10)
C227 0.13(2) 0.15(2) 0.16(3) 0.07(2) 0.020(19) 0.065(19)
O228 0.25(2) 0.123(14) 0.111(13) -0.006(11) 0.000(15) 0.098(16)
C229 0.48(6) 0.10(2) 0.17(3) -0.01(2) -0.11(4) 0.14(3)
O230 0.22(2) 0.148(18) 0.076(10) 0.016(11) 0.010(12) 0.025(17)
C231 0.20(4) 0.36(6) 0.13(3) 0.06(4) 0.00(3) 0.13(4)
O222 0.22(2) 0.21(3) 0.096(10) -0.017(13) 0.041(12) 0.010(17)
C223 0.26(4) 0.51(12) 0.133(18) -0.10(3) 0.05(2) 0.07(5)
O224 0.34(5) 0.086(13) 0.139(19) -0.005(13) 0.03(2) 0.050(19)
C225 0.50(13) 0.16(4) 0.22(6) 0.04(4) -0.11(7) 0.08(6)
C301 0.193(19) 0.129(16) 0.21(2) 0.044(15) 0.132(17) 0.082(14)
C302 0.27(2) 0.14(2) 0.19(2) 0.061(17) 0.090(18) 0.054(18)
C303 0.36(3) 0.123(18) 0.26(3) 0.02(2) 0.07(3) 0.06(2)
C304 0.37(3) 0.17(2) 0.29(3) -0.02(2) 0.05(3) 0.03(3)
C305 0.30(3) 0.21(3) 0.29(3) 0.01(3) 0.08(3) 0.04(3)
O306 0.25(3) 0.24(3) 0.26(3) 0.02(2) 0.12(2) 0.06(2)
C307 0.28(3) 0.20(3) 0.33(3) 0.03(3) 0.09(3) 0.05(3)
C308 0.36(3) 0.19(3) 0.37(3) 0.01(3) 0.09(3) 0.07(3)
C309 0.42(4) 0.16(2) 0.33(4) 0.02(3) 0.05(3) 0.05(3)
C310 0.41(4) 0.157(17) 0.30(3) -0.08(2) 0.04(3) 0.06(2)
C311 0.18(2) 0.150(19) 0.20(2) 0.000(18) 0.102(17) 0.045(16)
C312 0.146(18) 0.16(2) 0.21(3) 0.03(2) 0.066(18) 0.055(15)
C313 0.142(15) 0.124(14) 0.168(19) 0.029(14) 0.053(14) 0.018(13)
C314 0.181(18) 0.107(13) 0.121(13) 0.014(11) 0.010(13) -0.057(13)
C315 0.149(14) 0.147(13) 0.140(15) 0.037(11) 0.036(13) -0.010(11)
C316 0.19(2) 0.11(2) 0.21(2) 0.002(19) 0.09(2) 0.034(19)
O317 0.50(5) 0.108(15) 0.43(5) 0.00(2) 0.11(4) 0.06(2)
O318 0.23(2) 0.22(3) 0.35(3) 0.02(3) 0.11(2) 0.08(2)
C319 0.24(4) 0.26(4) 0.51(7) 0.06(5) 0.22(4) 0.08(3)
O320 0.39(4) 0.25(3) 0.38(4) 0.02(3) 0.09(3) 0.11(3)
C321 0.43(6) 0.26(3) 0.42(5) 0.05(3) 0.16(4) 0.13(4)
O326 0.134(11) 0.153(13) 0.138(12) -0.008(10) 0.046(10) -0.007(10)
C327 0.130(16) 0.20(3) 0.130(18) 0.014(18) -0.008(14) 0.015(17)
O328 0.180(15) 0.165(12) 0.22(2) 0.087(13) 0.044(15) -0.004(11)
C329 0.204(17) 0.25(3) 0.28(5) 0.01(3) 0.00(2) 0.043(18)
O330 0.28(2) 0.145(17) 0.20(2) 0.069(16) 0.074(19) 0.059(16)
C331 0.46(7) 0.28(5) 0.21(2) 0.084(19) 0.11(2) 0.09(5)
O322 0.50(5) 0.48(8) 0.85(14) -0.33(10) -0.04(6) 0.02(5)
C323 0.48(4) 0.45(11) 0.72(16) -0.14(10) -0.01(5) 0.02(4)
O324 0.63(7) 0.156(17) 0.47(6) -0.07(2) 0.08(6) 0.07(2)
C325 0.58(9) 0.19(2) 0.27(4) -0.07(3) -0.16(4) -0.04(4)
C90A 0.32(4) 0.19(3) 0.23(3) 0.00(3) 0.10(3) -0.04(3)
C91A 0.29(3) 0.21(3) 0.23(3) 0.00(2) 0.13(3) -0.04(2)
C92A 0.28(3) 0.20(3) 0.23(3) 0.00(2) 0.16(3) -0.04(3)
C90B 0.41(4) 0.33(4) 0.23(3) -0.03(3) 0.02(3) -0.05(3)
C91B 0.36(4) 0.29(3) 0.22(3) -0.04(3) 0.06(3) -0.02(3)
C92B 0.33(3) 0.27(3) 0.15(2) -0.05(2) 0.09(2) -0.07(3)
C93B 0.27(3) 0.23(3) 0.126(17) -0.001(18) 0.076(19) -0.08(2)
C94B 0.33(3) 0.25(3) 0.127(18) 0.01(2) 0.01(2) -0.11(3)
C95B 0.36(3) 0.29(3) 0.22(3) -0.01(3) 0.03(3) -0.12(3)
C90C 0.15(2) 0.25(3) 0.29(4) -0.06(3) 0.10(3) -0.02(2)
C91C 0.093(17) 0.24(3) 0.31(4) -0.08(3) 0.06(2) -0.05(2)
C92C 0.091(16) 0.24(3) 0.30(4) -0.09(3) 0.06(2) -0.01(2)
C93C 0.13(2) 0.18(3) 0.29(4) -0.10(3) 0.08(2) -0.014(19)
C94C 0.16(2) 0.20(3) 0.29(4) -0.09(3) 0.12(2) -0.02(2)
C95C 0.16(3) 0.24(3) 0.30(4) -0.09(3) 0.09(3) 0.00(3)
C90D 0.35(5) 0.25(4) 0.28(5) -0.03(4) 0.00(4) 0.08(4)
C91D 0.34(5) 0.21(4) 0.27(5) -0.03(4) 0.02(4) 0.09(4)
C92D 0.33(5) 0.21(4) 0.25(5) 0.01(4) 0.06(4) 0.09(4)

loop_
_atom_type_symbol
_atom_type_description
_atom_type_scat_dispersion_real
_atom_type_scat_dispersion_imag
_atom_type_scat_source
C C 0.0181 0.0091 'International Tables Vol C Tables 4.2.6.8 and 6.1.1.4'
H H 0.0000 0.0000 'International Tables Vol C Tables 4.2.6.8 and 6.1.1.4'
N N 0.0311 0.0180 'International Tables Vol C Tables 4.2.6.8 and 6.1.1.4'
Zn Zn -1.5491 0.6778 'International Tables Vol C Tables 4.2.6.8 and 6.1.1.4'
I I -0.3257 6.8362 'International Tables Vol C Tables 4.2.6.8 and 6.1.1.4'
O O 0.0492 0.0322 'International Tables Vol C Tables 4.2.6.8 and 6.1.1.4'

loop_
_exptl_crystal_face_index_h
_exptl_crystal_face_index_k
_exptl_crystal_face_index_l
_exptl_crystal_face_perp_dist
_exptl_oxdiff_crystal_face_indexfrac_h
_exptl_oxdiff_crystal_face_indexfrac_k
_exptl_oxdiff_crystal_face_indexfrac_l
_exptl_oxdiff_crystal_face_x
_exptl_oxdiff_crystal_face_y
_exptl_oxdiff_crystal_face_z
-10 0 19 0.0433 -9.5469 -0.1848 19.0375 0.8932 0.3708 -0.2546
-1 -3 19 0.0437 -1.0037 -2.9998 19.0006 0.6872 0.7530 -0.0500
0 -5 -17 0.0469 0.0012 -5.0004 -16.9988 -0.9485 -0.0779 -0.3580
-2 7 14 0.0752 -2.1515 7.0174 13.5944 0.9128 -0.2183 0.3451
-8 4 18 0.0589 -7.6729 3.5432 17.9858 0.9968 0.0790 -0.0094
22 0 -7 0.0437 22.0127 -0.0007 -6.9927 -0.5025 0.2134 0.8251
-1 -7 13 0.0655 -1.0037 -6.9999 13.0016 0.2529 0.9037 -0.2832
-19 0 -8 0.0338 -19.0092 0.0004 -8.0064 -0.1659 -0.5779 -0.8110
7 8 -11 0.0749 7.0069 7.9998 -10.9998 -0.1785 -0.8156 0.5834
0 -10 2 0.0705 -0.0024 -10.0002 2.0026 -0.3596 0.8532 -0.4639
-1 -8 -10 0.0672 -1.0009 -8.0003 -9.9984 -0.7738 0.3388 -0.4921
-22 0 7 0.0427 -22.0127 0.0007 6.9927 0.5025 -0.2134 -0.8251
18 0 -14 0.0365 18.0115 -0.0007 -13.9941 -0.7644 -0.0572 0.6172
-2 0 20 0.0362 -2.0037 0.0003 19.9995 0.8726 0.5233 0.0606
2 0 -20 0.0267 2.0037 -0.0003 -19.9995 -0.8726 -0.5233 -0.0606
2 10 -2 0.0776 2.0035 10.0001 -2.0019 0.3411 -0.8159 0.5433
9 0 17 0.0340 9.0026 0.0000 17.0031 0.6428 0.6440 0.4767
-1 1 20 0.0325 -1.0030 1.0003 19.9996 0.9079 0.4622 0.1481
1 -1 -19 0.0269 1.0028 -1.0003 -18.9996 -0.8652 -0.4341 -0.1411
19 0 8 0.0380 19.0092 -0.0004 8.0064 0.1659 0.5779 0.8110
-20 -5 0 0.0665 -19.7382 -4.5711 0.3263 -0.0068 0.0064 -1.0000

loop_
_geom_angle_atom_site_label_1
_geom_angle_atom_site_label_2
_geom_angle_atom_site_label_3
_geom_angle
_geom_angle_site_symmetry_1
_geom_angle_site_symmetry_3
N101 Zn1 N161 96.7(2) . 8_566
N101 Zn1 I12A 110.8(2) . .
N161 Zn1 I12A 106.9(2) 8_566 .
N101 Zn1 I11B 107.9(3) . .
N161 Zn1 I11B 108.9(2) 8_566 .
N101 Zn1 I11A 103.9(2) . .
N161 Zn1 I11A 106.4(2) 8_566 .
I12A Zn1 I11A 127.77(12) . .
N101 Zn1 I12B 105.0(3) . .
N161 Zn1 I12B 104.5(2) 8_566 .
I11B Zn1 I12B 129.12(13) . .
N141 Zn2 N111 101.6(2) . .
N141 Zn2 I21B 111.6(4) . .
N111 Zn2 I21B 110.1(2) . .
N141 Zn2 I22A 105.4(2) . .
N111 Zn2 I22A 108.4(2) . .
N141 Zn2 I21A 105.4(2) . .
N111 Zn2 I21A 104.2(2) . .
I22A Zn2 I21A 128.61(12) . .
N141 Zn2 I22B 107.5(2) . .
N111 Zn2 I22B 102.9(3) . .
I21B Zn2 I22B 121.1(3) . .
N151 Zn3 N121 101.2(2) . 3_445
N151 Zn3 I31B 112.9(4) . .
N121 Zn3 I31B 107.5(2) 3_445 .
N151 Zn3 I32A 105.67(17) . .
N121 Zn3 I32A 112.57(19) 3_445 .
N151 Zn3 I31A 105.7(2) . .
N121 Zn3 I31A 107.06(19) 3_445 .
I32A Zn3 I31A 122.32(9) . .
N151 Zn3 I32B 103.8(3) . .
N121 Zn3 I32B 104.8(4) 3_445 .
I31B Zn3 I32B 124.1(3) . .
C106 N101 C102 117.3(5) . .
C106 N101 Zn1 119.5(4) . .
C102 N101 Zn1 122.9(4) . .
N101 C102 C103 122.4(6) . .
N101 C102 H102 118.8 . .
C103 C102 H102 118.8 . .
C102 C103 C104 119.0(5) . .
C102 C103 H103 120.5 . .
C104 C103 H103 120.5 . .
C105 C104 C103 119.0(5) . .
C105 C104 C131 119.0(5) . .
C103 C104 C131 122.0(5) . .
C106 C105 C104 118.4(6) . .
C106 C105 H105 120.8 . .
C104 C105 H105 120.8 . .
N101 C106 C105 123.7(6) . .
N101 C106 H106 118.2 . .
C105 C106 H106 118.2 . .
C112 N111 C116 118.2(6) . .
C112 N111 Zn2 120.7(4) . .
C116 N111 Zn2 120.9(4) . .
N111 C112 C113 123.4(6) . .
N111 C112 H112 118.3 . .
C113 C112 H112 118.3 . .
C114 C113 C112 118.6(6) . .
C114 C113 H113 120.7 . .
C112 C113 H113 120.7 . .
C113 C114 C115 117.6(6) . .
C113 C114 C133 122.4(5) . .
C115 C114 C133 120.0(5) . .
C116 C115 C114 119.8(5) . .
C116 C115 H115 120.1 . .
C114 C115 H115 120.1 . .
N111 C116 C115 122.4(6) . .
N111 C116 H116 118.8 . .
C115 C116 H116 118.8 . .
C122 N121 C126 117.3(6) . .
C122 N121 Zn3 123.8(5) . 3
C126 N121 Zn3 118.9(5) . 3
N121 C122 C123 123.5(7) . .
N121 C122 H122 118.2 . .
C123 C122 H122 118.2 . .
C124 C123 C122 119.4(8) . .
C124 C123 H123 120.3 . .
C122 C123 H123 120.3 . .
C123 C124 C125 117.7(6) . .
C123 C124 C135 123.0(7) . .
C125 C124 C135 119.3(6) . .
C124 C125 C126 119.1(7) . .
C124 C125 H125 120.4 . .
C126 C125 H125 120.4 . .
N121 C126 C125 122.9(8) . .
N121 C126 H126 118.5 . .
C125 C126 H126 118.5 . .
N136 C131 N132 124.9(5) . .
N136 C131 C104 117.1(5) . .
N132 C131 C104 117.9(5) . .
C131 N132 C133 114.8(5) . .
N132 C133 N134 125.0(5) . .
N132 C133 C114 116.5(5) . .
N134 C133 C114 118.5(5) . .
C135 N134 C133 114.5(5) . .
N134 C135 N136 125.3(5) . .
N134 C135 C124 119.5(5) . .
N136 C135 C124 115.2(5) . .
C131 N136 C135 115.4(5) . .
C142 N141 C146 116.3(7) . .
C142 N141 Zn2 119.0(5) . .
C146 N141 Zn2 124.6(6) . .
N141 C142 C143 123.5(9) . .
N141 C142 H142 118.3 . .
C143 C142 H142 118.3 . .
C144 C143 C142 118.9(10) . .
C144 C143 H143 120.5 . .
C142 C143 H143 120.5 . .
C145 C144 C143 117.7(7) . .
C145 C144 C171 123.0(6) . .
C143 C144 C171 119.1(8) . .
C144 C145 C146 120.6(7) . .
C144 C145 H145 119.7 . .
C146 C145 H145 119.7 . .
N141 C146 C145 122.5(8) . .
N141 C146 H146 118.8 . .
C145 C146 H146 118.8 . .
C156 N151 C152 115.9(7) . .
C156 N151 Zn3 121.8(5) . .
C152 N151 Zn3 122.3(6) . .
N151 C152 C153 123.2(8) . .
N151 C152 H152 118.4 . .
C153 C152 H152 118.4 . .
C154 C153 C152 120.2(7) . .
C154 C153 H153 119.9 . .
C152 C153 H153 119.9 . .
C153 C154 C155 116.9(8) . .
C153 C154 C173 121.6(6) . .
C155 C154 C173 121.5(7) . .
C154 C155 C156 119.8(8) . .
C154 C155 H155 120.1 . .
C156 C155 H155 120.1 . .
N151 C156 C155 123.8(7) . .
N151 C156 H156 118.1 . .
C155 C156 H156 118.1 . .
C166 N161 C162 117.6(6) . .
C166 N161 Zn1 117.9(5) . 8_465
C162 N161 Zn1 123.9(5) . 8_465
N161 C162 C163 122.4(7) . .
N161 C162 H162 118.8 . .
C163 C162 H162 118.8 . .
C164 C163 C162 119.4(7) . .
C164 C163 H163 120.3 . .
C162 C163 H163 120.3 . .
C163 C164 C165 118.5(6) . .
C163 C164 C175 122.3(6) . .
C165 C164 C175 119.2(7) . .
C164 C165 C166 118.6(9) . .
C164 C165 H165 120.7 . .
C166 C165 H165 120.7 . .
N161 C166 C165 123.5(8) . .
N161 C166 H166 118.2 . .
C165 C166 H166 118.2 . .
N172 C171 N176 126.1(6) . .
N172 C171 C144 116.8(5) . .
N176 C171 C144 117.1(6) . .
C171 N172 C173 115.1(5) . .
N172 C173 N174 124.4(6) . .
N172 C173 C154 117.9(5) . .
N174 C173 C154 117.6(6) . .
C175 N174 C173 114.9(5) . .
N174 C175 N176 126.1(5) . .
N174 C175 C164 116.8(6) . .
N176 C175 C164 117.0(6) . .
C171 N176 C175 113.3(6) . .
C202 C201 O206 118.3(19) . .
C202 C201 C211 129(2) . .
O206 C201 C211 112.7(14) . .
O230 C202 C201 119(2) . .
O230 C202 C203 121(2) . .
C201 C202 C203 120(2) . .
O217 C203 C204 123(2) . .
O217 C203 C202 114(3) . .
C204 C203 C202 118.6(17) . .
C205 C204 C210 122(2) . .
C205 C204 C203 115(2) . .
C210 C204 C203 122.5(17) . .
C207 C205 C204 128(4) . .
C207 C205 O206 113(3) . .
C204 C205 O206 119(2) . .
C201 O206 C205 126.7(17) . .
O218 C207 C205 121(4) . .
O218 C207 C208 116(4) . .
C205 C207 C208 114(3) . .
O220 C208 C209 118(4) . .
O220 C208 C207 122(3) . .
C209 C208 C207 115(3) . .
C210 C209 O222 111(2) . .
C210 C209 C208 128(2) . .
O222 C209 C208 119(3) . .
O224 C210 C204 127.3(15) . .
O224 C210 C209 121.6(17) . .
C204 C210 C209 110.5(19) . .
C212 C211 C216 121(2) . .
C212 C211 C201 120(2) . .
C216 C211 C201 118.9(16) . .
C211 C212 C213 119(2) . .
C211 C212 H212 120.5 . .
C213 C212 H212 120.5 . .
C214 C213 C212 121.7(19) . .
C214 C213 H213 119.1 . .
C212 C213 H213 119.1 . .
O226 C214 C213 126.7(19) . .
O226 C214 C215 116(2) . .
C213 C214 C215 117(2) . .
O228 C215 C216 125(2) . .
O228 C215 C214 112(2) . .
C216 C215 C214 120(2) . .
C215 C216 C211 121(2) . .
C215 C216 H216 119.5 . .
C211 C216 H216 119.5 . .
C219 O218 C207 139(4) . .
O218 C219 H21A 109.5 . .
O218 C219 H21B 109.5 . .
H21A C219 H21B 109.5 . .
O218 C219 H21C 109.5 . .
H21A C219 H21C 109.5 . .
H21B C219 H21C 109.5 . .
C208 O220 C221 117(3) . .
O220 C221 H22A 109.5 . .
O220 C221 H22B 109.5 . .
H22A C221 H22B 109.5 . .
O220 C221 H22C 109.5 . .
H22A C221 H22C 109.5 . .
H22B C221 H22C 109.5 . .
C214 O226 C227 115(2) . .
O226 C227 H22J 109.5 . .
O226 C227 H22K 109.5 . .
H22J C227 H22K 109.5 . .
O226 C227 H22L 109.5 . .
H22J C227 H22L 109.5 . .
H22K C227 H22L 109.5 . .
C215 O228 C229 113(2) . .
O228 C229 H22M 109.5 . .
O228 C229 H22N 109.5 . .
H22M C229 H22N 109.5 . .
O228 C229 H22O 109.5 . .
H22M C229 H22O 109.5 . .
H22N C229 H22O 109.5 . .
C202 O230 C231 105(3) . .
O230 C231 H23A 109.5 . .
O230 C231 H23B 109.5 . .
H23A C231 H23B 109.5 . .
O230 C231 H23C 109.5 . .
H23A C231 H23C 109.5 . .
H23B C231 H23C 109.5 . .
C223 O222 C209 102(3) . .
O222 C223 H22D 109.5 . .
O222 C223 H22E 109.5 . .
H22D C223 H22E 109.5 . .
O222 C223 H22F 109.5 . .
H22D C223 H22F 109.5 . .
H22E C223 H22F 109.5 . .
C210 O224 C225 138(4) . .
O224 C225 H22G 109.5 . .
O224 C225 H22H 109.5 . .
H22G C225 H22H 109.5 . .
O224 C225 H22I 109.5 . .
H22G C225 H22I 109.5 . .
H22H C225 H22I 109.5 . .
C302 C301 O306 119(3) . .
C302 C301 C311 125(2) . .
O306 C301 C311 114.4(19) . .
C301 C302 O330 127(3) . .
C301 C302 C303 120(3) . .
O330 C302 C303 105(3) . .
O317 C303 C304 124(3) . .
O317 C303 C302 119(3) . .
C304 C303 C302 117(2) . .
C305 C304 C310 121(3) . .
C305 C304 C303 115(3) . .
C310 C304 C303 117(3) . .
C307 C305 C304 126(4) . .
C307 C305 O306 113(3) . .
C304 C305 O306 120(3) . .
C301 O306 C305 124(2) . .
C305 C307 O318 119(5) . .
C305 C307 C308 116(4) . .
O318 C307 C308 123(4) . .
O320 C308 C309 116(4) . .
O320 C308 C307 126(4) . .
C309 C308 C307 115(3) . .
C310 C309 O322 110(6) . .
C310 C309 C308 123(3) . .
O322 C309 C308 119(5) . .
O324 C310 C309 120(4) . .
O324 C310 C304 124(5) . .
C309 C310 C304 111(3) . .
C312 C311 C316 123(3) . .
C312 C311 C301 125(2) . .
C316 C311 C301 112(2) . .
C311 C312 C313 118(3) . .
C311 C312 H312 120.8 . .
C313 C312 H312 120.8 . .
C314 C313 C312 118(2) . .
C314 C313 H313 121.2 . .
C312 C313 H313 121.2 . .
O326 C314 C313 115(2) . .
O326 C314 C315 116.5(18) . .
C313 C314 C315 119(2) . .
O328 C315 C316 118(2) . .
O328 C315 C314 122(2) . .
C316 C315 C314 119(2) . .
C315 C316 C311 117(3) . .
C315 C316 H316 121.3 . .
C311 C316 H316 121.3 . .
C319 O318 C307 132(4) . .
O318 C319 H31A 109.5 . .
O318 C319 H31B 109.5 . .
H31A C319 H31B 109.5 . .
O318 C319 H31C 109.5 . .
H31A C319 H31C 109.5 . .
H31B C319 H31C 109.5 . .
C308 O320 C321 115(4) . .
O320 C321 H32A 109.5 . .
O320 C321 H32B 109.5 . .
H32A C321 H32B 109.5 . .
O320 C321 H32C 109.5 . .
H32A C321 H32C 109.5 . .
H32B C321 H32C 109.5 . .
C314 O326 C327 119.9(19) . .
O326 C327 H32J 109.5 . .
O326 C327 H32K 109.5 . .
H32J C327 H32K 109.5 . .
O326 C327 H32L 109.5 . .
H32J C327 H32L 109.5 . .
H32K C327 H32L 109.5 . .
C315 O328 C329 110(2) . .
O328 C329 H32M 109.5 . .
O328 C329 H32N 109.5 . .
H32M C329 H32N 109.5 . .
O328 C329 H32O 109.5 . .
H32M C329 H32O 109.5 . .
H32N C329 H32O 109.5 . .
C302 O330 C331 112(3) . .
O330 C331 H33A 109.5 . .
O330 C331 H33B 109.5 . .
H33A C331 H33B 109.5 . .
O330 C331 H33C 109.5 . .
H33A C331 H33C 109.5 . .
H33B C331 H33C 109.5 . .
C323 O322 C309 109(3) . .
O322 C323 H32D 109.5 . .
O322 C323 H32E 109.5 . .
H32D C323 H32E 109.5 . .
O322 C323 H32F 109.5 . .
H32D C323 H32F 109.5 . .
H32E C323 H32F 109.5 . .
C310 O324 C325 146(5) . .
O324 C325 H32G 109.5 . .
O324 C325 H32H 109.5 . .
H32G C325 H32H 109.5 . .
O324 C325 H32I 109.5 . .
H32G C325 H32I 109.5 . .
H32H C325 H32I 109.5 . .
C92A C90A C91A 113(2) 7_666 .
C92A C90A H90A 108.9 7_666 .
C91A C90A H90A 108.9 . .
C92A C90A H90B 108.9 7_666 .
C91A C90A H90B 108.9 . .
H90A C90A H90B 107.7 . .
C90A C91A C92A 112(2) . .
C90A C91A H91A 109.2 . .
C92A C91A H91A 109.2 . .
C90A C91A H91B 109.2 . .
C92A C91A H91B 109.2 . .
H91A C91A H91B 107.9 . .
C90A C92A C91A 112(2) 7_666 .
C90A C92A H92A 109.3 7_666 .
C91A C92A H92A 109.3 . .
C90A C92A H92B 109.3 7_666 .
C91A C92A H92B 109.3 . .
H92A C92A H92B 107.9 . .
C95B C90B C91B 114(3) . .
C95B C90B H90C 108.8 . .
C91B C90B H90C 108.8 . .
C95B C90B H90D 108.8 . .
C91B C90B H90D 108.8 . .
H90C C90B H90D 107.7 . .
C90B C91B C92B 110(2) . .
C90B C91B H91C 109.6 . .
C92B C91B H91C 109.6 . .
C90B C91B H91D 109.6 . .
C92B C91B H91D 109.6 . .
H91C C91B H91D 108.2 . .
C91B C92B C93B 111(2) . .
C91B C92B H92C 109.5 . .
C93B C92B H92C 109.5 . .
C91B C92B H92D 109.5 . .
C93B C92B H92D 109.5 . .
H92C C92B H92D 108.1 . .
C92B C93B C94B 112(2) . .
C92B C93B H93A 109.2 . .
C94B C93B H93A 109.2 . .
C92B C93B H93B 109.2 . .
C94B C93B H93B 109.2 . .
H93A C93B H93B 107.9 . .
C95B C94B C93B 108(2) . .
C95B C94B H94A 110.1 . .
C93B C94B H94A 110.1 . .
C95B C94B H94B 110.1 . .
C93B C94B H94B 110.1 . .
H94A C94B H94B 108.5 . .
C94B C95B C90B 112(2) . .
C94B C95B H95A 109.1 . .
C90B C95B H95A 109.1 . .
C94B C95B H95B 109.1 . .
C90B C95B H95B 109.1 . .
H95A C95B H95B 107.8 . .
C91C C90C C95C 105(2) . .
C91C C90C H90E 110.6 . .
C95C C90C H90E 110.6 . .
C91C C90C H90F 110.6 . .
C95C C90C H90F 110.6 . .
H90E C90C H90F 108.8 . .
C90C C91C C92C 109(2) . .
C90C C91C H91E 109.8 . .
C92C C91C H91E 109.8 . .
C90C C91C H91F 109.8 . .
C92C C91C H91F 109.8 . .
H91E C91C H91F 108.3 . .
C91C C92C C93C 111(2) . .
C91C C92C H92E 109.4 . .
C93C C92C H92E 109.4 . .
C91C C92C H92F 109.4 . .
C93C C92C H92F 109.4 . .
H92E C92C H92F 108.0 . .
C92C C93C C94C 108(2) . .
C92C C93C H93C 110.1 . .
C94C C93C H93C 110.1 . .
C92C C93C H93D 110.1 . .
C94C C93C H93D 110.1 . .
H93C C93C H93D 108.4 . .
C95C C94C C93C 105(2) . .
C95C C94C H94C 110.8 . .
C93C C94C H94C 110.8 . .
C95C C94C H94D 110.8 . .
C93C C94C H94D 110.8 . .
H94C C94C H94D 108.9 . .
C94C C95C C90C 108(2) . .
C94C C95C H95C 110.1 . .
C90C C95C H95C 110.1 . .
C94C C95C H95D 110.1 . .
C90C C95C H95D 110.1 . .
H95C C95C H95D 108.4 . .
C90D C90D C91D 109(3) 2_655 .
C90D C90D H90G 110.0 2_655 .
C91D C90D H90G 110.0 . .
C90D C90D H90H 110.0 2_655 .
C91D C90D H90H 110.0 . .
H90G C90D H90H 108.4 . .
C92D C91D C90D 108(3) . .
C92D C91D H91G 110.1 . .
C90D C91D H91G 110.1 . .
C92D C91D H91H 110.1 . .
C90D C91D H91H 110.1 . .
H91G C91D H91H 108.5 . .
C91D C92D C92D 105(2) . 2_655
C91D C92D H92G 110.7 . .
C92D C92D H92G 110.7 2_655 .
C91D C92D H92H 110.7 . .
C92D C92D H92H 110.7 2_655 .
H92G C92D H92H 108.8 . .

loop_
_geom_bond_atom_site_label_1
_geom_bond_atom_site_label_2
_geom_bond_distance
_geom_bond_site_symmetry_2
Zn1 N101 2.072(5) .
Zn1 N161 2.080(5) 8_566
Zn1 I12A 2.403(6) .
Zn1 I11B 2.488(6) .
Zn1 I11A 2.583(4) .
Zn1 I12B 2.669(9) .
Zn2 N141 2.064(5) .
Zn2 N111 2.069(5) .
Zn2 I21B 2.403(8) .
Zn2 I22A 2.490(4) .
Zn2 I21A 2.596(6) .
Zn2 I22B 2.640(7) .
Zn3 N151 2.059(7) .
Zn3 N121 2.075(5) 3_445
Zn3 I31B 2.352(11) .
Zn3 I32A 2.511(3) .
Zn3 I31A 2.590(3) .
Zn3 I32B 2.670(12) .
N101 C106 1.340(9) .
N101 C102 1.343(8) .
C102 C103 1.375(8) .
C102 H102 0.9500 .
C103 C104 1.382(8) .
C103 H103 0.9500 .
C104 C105 1.374(8) .
C104 C131 1.484(7) .
C105 C106 1.368(9) .
C105 H105 0.9500 .
C106 H106 0.9500 .
N111 C112 1.309(9) .
N111 C116 1.333(8) .
C112 C113 1.388(10) .
C112 H112 0.9500 .
C113 C114 1.374(8) .
C113 H113 0.9500 .
C114 C115 1.388(8) .
C114 C133 1.473(8) .
C115 C116 1.366(9) .
C115 H115 0.9500 .
C116 H116 0.9500 .
N121 C122 1.312(11) .
N121 C126 1.324(10) .
N121 Zn3 2.075(5) 3
C122 C123 1.377(10) .
C122 H122 0.9500 .
C123 C124 1.362(9) .
C123 H123 0.9500 .
C124 C125 1.375(11) .
C124 C135 1.486(8) .
C125 C126 1.383(9) .
C125 H125 0.9500 .
C126 H126 0.9500 .
C131 N136 1.324(7) .
C131 N132 1.336(7) .
N132 C133 1.343(7) .
C133 N134 1.343(7) .
N134 C135 1.329(8) .
C135 N136 1.338(8) .
N141 C142 1.312(14) .
N141 C146 1.313(9) .
C142 C143 1.372(14) .
C142 H142 0.9500 .
C143 C144 1.354(11) .
C143 H143 0.9500 .
C144 C145 1.324(11) .
C144 C171 1.483(9) .
C145 C146 1.375(10) .
C145 H145 0.9500 .
C146 H146 0.9500 .
N151 C156 1.307(11) .
N151 C152 1.335(9) .
C152 C153 1.361(13) .
C152 H152 0.9500 .
C153 C154 1.355(10) .
C153 H153 0.9500 .
C154 C155 1.361(10) .
C154 C173 1.471(10) .
C155 C156 1.368(14) .
C155 H155 0.9500 .
C156 H156 0.9500 .
N161 C166 1.319(12) .
N161 C162 1.326(10) .
N161 Zn1 2.080(5) 8_465
C162 C163 1.386(8) .
C162 H162 0.9500 .
C163 C164 1.364(10) .
C163 H163 0.9500 .
C164 C165 1.367(11) .
C164 C175 1.490(7) .
C165 C166 1.381(10) .
C165 H165 0.9500 .
C166 H166 0.9500 .
C171 N172 1.333(9) .
C171 N176 1.336(7) .
N172 C173 1.336(8) .
C173 N174 1.337(7) .
N174 C175 1.332(9) .
C175 N176 1.340(8) .
C201 C202 1.29(2) .
C201 O206 1.42(3) .
C201 C211 1.48(3) .
C202 O230 1.27(4) .
C202 C203 1.56(3) .
C203 O217 1.29(3) .
C203 C204 1.52(3) .
C204 C205 1.40(3) .
C204 C210 1.41(2) .
C205 C207 1.32(5) .
C205 O206 1.42(4) .
C207 O218 1.30(4) .
C207 C208 1.49(6) .
C208 O220 1.33(4) .
C208 C209 1.43(4) .
C209 C210 1.43(2) .
C209 O222 1.432(19) .
C210 O224 1.15(3) .
C211 C212 1.37(3) .
C211 C216 1.40(3) .
C212 C213 1.43(4) .
C212 H212 0.9500 .
C213 C214 1.40(3) .
C213 H213 0.9500 .
C214 O226 1.24(2) .
C214 C215 1.44(3) .
C215 O228 1.30(3) .
C215 C216 1.39(3) .
C216 H216 0.9500 .
O218 C219 1.25(3) .
C219 H21A 0.9800 .
C219 H21B 0.9800 .
C219 H21C 0.9800 .
O220 C221 1.432(19) .
C221 H22A 0.9800 .
C221 H22B 0.9800 .
C221 H22C 0.9800 .
O226 C227 1.49(2) .
C227 H22J 0.9800 .
C227 H22K 0.9800 .
C227 H22L 0.9800 .
O228 C229 1.454(17) .
C229 H22M 0.9800 .
C229 H22N 0.9800 .
C229 H22O 0.9800 .
O230 C231 1.59(5) .
C231 H23A 0.9800 .
C231 H23B 0.9800 .
C231 H23C 0.9800 .
O222 C223 1.431(19) .
C223 H22D 0.9800 .
C223 H22E 0.9800 .
C223 H22F 0.9800 .
O224 C225 1.41(2) .
C225 H22G 0.9800 .
C225 H22H 0.9800 .
C225 H22I 0.9800 .
C301 C302 1.28(3) .
C301 O306 1.41(3) .
C301 C311 1.49(3) .
C302 O330 1.40(4) .
C302 C303 1.56(3) .
C303 O317 1.28(3) .
C303 C304 1.53(4) .
C304 C305 1.38(3) .
C304 C310 1.42(3) .
C305 C307 1.30(5) .
C305 O306 1.43(4) .
C307 O318 1.31(4) .
C307 C308 1.47(6) .
C308 O320 1.34(4) .
C308 C309 1.45(4) .
C309 C310 1.42(3) .
C309 O322 1.45(2) .
C310 O324 1.12(3) .
C311 C312 1.36(3) .
C311 C316 1.41(3) .
C312 C313 1.46(4) .
C312 H312 0.9500 .
C313 C314 1.42(3) .
C313 H313 0.9500 .
C314 O326 1.24(2) .
C314 C315 1.43(3) .
C315 O328 1.30(2) .
C315 C316 1.39(4) .
C316 H316 0.9500 .
O318 C319 1.27(3) .
C319 H31A 0.9800 .
C319 H31B 0.9800 .
C319 H31C 0.9800 .
O320 C321 1.45(3) .
C321 H32A 0.9800 .
C321 H32B 0.9800 .
C321 H32C 0.9800 .
O326 C327 1.46(2) .
C327 H32J 0.9800 .
C327 H32K 0.9800 .
C327 H32L 0.9800 .
O328 C329 1.49(2) .
C329 H32M 0.9800 .
C329 H32N 0.9800 .
C329 H32O 0.9800 .
O330 C331 1.446(19) .
C331 H33A 0.9800 .
C331 H33B 0.9800 .
C331 H33C 0.9800 .
O322 C323 1.44(2) .
C323 H32D 0.9800 .
C323 H32E 0.9800 .
C323 H32F 0.9800 .
O324 C325 1.41(2) .
C325 H32G 0.9800 .
C325 H32H 0.9800 .
C325 H32I 0.9800 .
C90A C92A 1.521(18) 7_666
C90A C91A 1.521(19) .
C90A H90A 0.9900 .
C90A H90B 0.9900 .
C91A C92A 1.528(19) .
C91A H91A 0.9900 .
C91A H91B 0.9900 .
C92A C90A 1.521(18) 7_666
C92A H92A 0.9900 .
C92A H92B 0.9900 .
C90B C95B 1.518(19) .
C90B C91B 1.52(2) .
C90B H90C 0.9900 .
C90B H90D 0.9900 .
C91B C92B 1.536(19) .
C91B H91C 0.9900 .
C91B H91D 0.9900 .
C92B C93B 1.536(19) .
C92B H92C 0.9900 .
C92B H92D 0.9900 .
C93B C94B 1.543(18) .
C93B H93A 0.9900 .
C93B H93B 0.9900 .
C94B C95B 1.515(19) .
C94B H94A 0.9900 .
C94B H94B 0.9900 .
C95B H95A 0.9900 .
C95B H95B 0.9900 .
C90C C91C 1.52(2) .
C90C C95C 1.55(2) .
C90C H90E 0.9900 .
C90C H90F 0.9900 .
C91C C92C 1.53(2) .
C91C H91E 0.9900 .
C91C H91F 0.9900 .
C92C C93C 1.536(19) .
C92C H92E 0.9900 .
C92C H92F 0.9900 .
C93C C94C 1.55(2) .
C93C H93C 0.9900 .
C93C H93D 0.9900 .
C94C C95C 1.542(19) .
C94C H94C 0.9900 .
C94C H94D 0.9900 .
C95C H95C 0.9900 .
C95C H95D 0.9900 .
C90D C90D 1.54(2) 2_655
C90D C91D 1.54(2) .
C90D H90G 0.9900 .
C90D H90H 0.9900 .
C91D C92D 1.54(2) .
C91D H91G 0.9900 .
C91D H91H 0.9900 .
C92D C92D 1.54(2) 2_655
C92D H92G 0.9900 .
C92D H92H 0.9900 .

loop_
_geom_hbond_atom_site_label_D
_geom_hbond_atom_site_label_H
_geom_hbond_atom_site_label_A
_geom_hbond_distance_DH
_geom_hbond_distance_HA
_geom_hbond_distance_DA
_geom_hbond_angle_DHA
_geom_hbond_site_symmetry_A
C102 H102 I31A 0.95 3.24 3.886(6) 127.2 3_545
C102 H102 I31B 0.95 3.06 3.759(9) 131.2 3_545
C105 H105 I22B 0.95 3.19 3.706(11) 115.9 4_656
C112 H112 I12A 0.95 3.10 3.919(7) 146.0 4_656
C112 H112 I12B 0.95 2.98 3.800(7) 145.2 4_656
C115 H115 I32A 0.95 3.09 3.886(6) 142.4 3_545
C115 H115 I32B 0.95 3.20 3.925(9) 134.8 3_545
C116 H116 I22A 0.95 3.29 3.853(8) 120.1 .
C116 H116 I22B 0.95 3.15 3.752(9) 123.1 .
C126 H126 I31A 0.95 3.02 3.724(8) 132.0 3
C126 H126 I31B 0.95 2.98 3.619(10) 126.1 3
C145 H145 O228 0.95 2.50 3.42(2) 162.2 2_655
C146 H146 I21A 0.95 3.13 3.780(9) 127.1 .
C146 H146 I21B 0.95 3.29 3.874(13) 121.4 .
C152 H152 I32A 0.95 3.08 3.723(9) 126.1 .
C152 H152 I32B 0.95 3.16 3.799(13) 125.8 .
C152 H152 O326 0.95 2.66 3.409(19) 136.0 5_676
C156 H156 O217 0.95 2.44 3.27(2) 144.7 5_666
C156 H156 O317 0.95 2.29 3.11(3) 144.0 5_666
C162 H162 I11A 0.95 3.18 3.823(7) 126.3 8_465
C162 H162 I11B 0.95 3.26 3.867(8) 123.2 8_465
C166 H166 I12A 0.95 3.15 3.731(9) 121.2 8_465
C166 H166 I12B 0.95 3.10 3.766(8) 128.6 8_465
C216 H216 O230 0.95 2.25 2.76(3) 112.5 .
C221 H22B O222 0.98 2.61 3.20(2) 118.4 .
C225 H22I O217 0.98 2.43 3.08(7) 124.2 .
C227 H22K O220 0.98 2.15 2.96(5) 139.3 2_655
C231 H23C O217 0.98 2.35 2.97(5) 119.9 .
C223 H22E O220 0.98 2.13 2.85(8) 129.5 .
C223 H22F O226 0.98 2.52 3.35(7) 141.7 2_655
C319 H31A I11B 0.98 3.08 3.97(5) 151.6 7_666
C321 H32C O318 0.98 2.16 2.77(8) 119.0 .
C325 H32H O317 0.98 2.18 2.86(6) 124.7 .
C325 H32I O317 0.98 2.45 3.18(8) 131.2 2_655
C331 H33C O322 0.98 2.51 3.47(8) 168.4 2_655
C323 H32E O330 0.98 2.15 2.83(10) 126.0 2_655
C323 H32F O320 0.98 2.02 2.73(11) 128.3 .

loop_
_geom_torsion_atom_site_label_1
_geom_torsion_atom_site_label_2
_geom_torsion_atom_site_label_3
_geom_torsion_atom_site_label_4
_geom_torsion
_geom_torsion_site_symmetry_1
_geom_torsion_site_symmetry_4
C106 N101 C102 C103 -0.9(12) . .
Zn1 N101 C102 C103 -174.5(6) . .
N101 C102 C103 C104 -2.5(13) . .
C102 C103 C104 C105 2.8(12) . .
C102 C103 C104 C131 -179.5(7) . .
C103 C104 C105 C106 0.2(13) . .
C131 C104 C105 C106 -177.5(8) . .
C102 N101 C106 C105 4.2(14) . .
Zn1 N101 C106 C105 178.0(7) . .
C104 C105 C106 N101 -3.9(15) . .
C116 N111 C112 C113 -0.8(15) . .
Zn2 N111 C112 C113 -175.5(7) . .
N111 C112 C113 C114 -0.2(15) . .
C112 C113 C114 C115 0.9(13) . .
C112 C113 C114 C133 -179.7(8) . .
C113 C114 C115 C116 -0.6(13) . .
C133 C114 C115 C116 179.9(8) . .
C112 N111 C116 C115 1.2(14) . .
Zn2 N111 C116 C115 175.8(7) . .
C114 C115 C116 N111 -0.4(15) . .
C126 N121 C122 C123 -1.0(17) . .
Zn3 N121 C122 C123 177.3(9) 3 .
N121 C122 C123 C124 -0.8(18) . .
C122 C123 C124 C125 2.3(16) . .
C122 C123 C124 C135 179.4(9) . .
C123 C124 C125 C126 -2.2(16) . .
C135 C124 C125 C126 -179.4(9) . .
C122 N121 C126 C125 1.1(17) . .
Zn3 N121 C126 C125 -177.2(9) 3 .
C124 C125 C126 N121 0.5(18) . .
C105 C104 C131 N136 -8.5(10) . .
C103 C104 C131 N136 173.9(7) . .
C105 C104 C131 N132 173.8(7) . .
C103 C104 C131 N132 -3.9(10) . .
N136 C131 N132 C133 3.1(10) . .
C104 C131 N132 C133 -179.3(6) . .
C131 N132 C133 N134 -3.8(10) . .
C131 N132 C133 C114 177.6(6) . .
C113 C114 C133 N132 174.9(7) . .
C115 C114 C133 N132 -5.6(11) . .
C113 C114 C133 N134 -3.7(11) . .
C115 C114 C133 N134 175.7(7) . .
N132 C133 N134 C135 1.1(10) . .
C114 C133 N134 C135 179.7(6) . .
C133 N134 C135 N136 2.7(10) . .
C133 N134 C135 C124 -174.4(6) . .
C123 C124 C135 N134 -1.7(12) . .
C125 C124 C135 N134 175.3(8) . .
C123 C124 C135 N136 -179.1(8) . .
C125 C124 C135 N136 -2.1(11) . .
N132 C131 N136 C135 0.2(10) . .
C104 C131 N136 C135 -177.4(6) . .
N134 C135 N136 C131 -3.3(10) . .
C124 C135 N136 C131 173.9(6) . .
C146 N141 C142 C143 8(3) . .
Zn2 N141 C142 C143 -174.5(16) . .
N141 C142 C143 C144 -6(3) . .
C142 C143 C144 C145 0(2) . .
C142 C143 C144 C171 -176.3(15) . .
C143 C144 C145 C146 3.2(15) . .
C171 C144 C145 C146 178.8(7) . .
C142 N141 C146 C145 -5.5(15) . .
Zn2 N141 C146 C145 177.5(6) . .
C144 C145 C146 N141 -0.2(13) . .
C156 N151 C152 C153 -5.6(16) . .
Zn3 N151 C152 C153 172.0(9) . .
N151 C152 C153 C154 1.5(17) . .
C152 C153 C154 C155 2.4(16) . .
C152 C153 C154 C173 -179.3(9) . .
C153 C154 C155 C156 -2.1(19) . .
C173 C154 C155 C156 179.7(12) . .
C152 N151 C156 C155 6(2) . .
Zn3 N151 C156 C155 -171.5(12) . .
C154 C155 C156 N151 -2(2) . .
C166 N161 C162 C163 0.0(12) . .
Zn1 N161 C162 C163 -171.0(5) 8_465 .
N161 C162 C163 C164 -0.3(10) . .
C162 C163 C164 C165 0.2(12) . .
C162 C163 C164 C175 179.8(6) . .
C163 C164 C165 C166 0.2(18) . .
C175 C164 C165 C166 -179.4(11) . .
C162 N161 C166 C165 0.4(19) . .
Zn1 N161 C166 C165 171.9(12) 8_465 .
C164 C165 C166 N161 -1(2) . .
C145 C144 C171 N172 160.1(7) . .
C143 C144 C171 N172 -24.3(14) . .
C145 C144 C171 N176 -22.6(10) . .
C143 C144 C171 N176 153.0(12) . .
N176 C171 N172 C173 -1.8(9) . .
C144 C171 N172 C173 175.2(5) . .
C171 N172 C173 N174 -1.1(9) . .
C171 N172 C173 C154 -178.2(5) . .
C153 C154 C173 N172 179.5(8) . .
C155 C154 C173 N172 -2.3(12) . .
C153 C154 C173 N174 2.2(10) . .
C155 C154 C173 N174 -179.6(9) . .
N172 C173 N174 C175 2.6(8) . .
C154 C173 N174 C175 179.7(5) . .
C173 N174 C175 N176 -1.4(8) . .
C173 N174 C175 C164 -177.9(5) . .
C163 C164 C175 N174 170.9(6) . .
C165 C164 C175 N174 -9.5(11) . .
C163 C164 C175 N176 -5.9(9) . .
C165 C164 C175 N176 173.8(9) . .
N172 C171 N176 C175 2.8(9) . .
C144 C171 N176 C175 -174.2(5) . .
N174 C175 N176 C171 -1.0(8) . .
C164 C175 N176 C171 175.4(5) . .
O206 C201 C202 O230 167(2) . .
C211 C201 C202 O230 -10(4) . .
O206 C201 C202 C203 -8(4) . .
C211 C201 C202 C203 175(2) . .
O230 C202 C203 O217 -4(5) . .
C201 C202 C203 O217 170(3) . .
O230 C202 C203 C204 -163(3) . .
C201 C202 C203 C204 12(4) . .
O217 C203 C204 C205 -169(4) . .
C202 C203 C204 C205 -13(4) . .
O217 C203 C204 C210 19(6) . .
C202 C203 C204 C210 175(3) . .
C210 C204 C205 C207 5(6) . .
C203 C204 C205 C207 -167(4) . .
C210 C204 C205 O206 -178(3) . .
C203 C204 C205 O206 10(4) . .
C202 C201 O206 C205 4(4) . .
C211 C201 O206 C205 -178(2) . .
C207 C205 O206 C201 171(4) . .
C204 C205 O206 C201 -6(4) . .
C204 C205 C207 O218 -162(4) . .
O206 C205 C207 O218 22(6) . .
C204 C205 C207 C208 -16(7) . .
O206 C205 C207 C208 168(3) . .
O218 C207 C208 O220 3(6) . .
C205 C207 C208 O220 -145(4) . .
O218 C207 C208 C209 158(4) . .
C205 C207 C208 C209 10(6) . .
O220 C208 C209 C210 161(4) . .
C207 C208 C209 C210 4(6) . .
O220 C208 C209 O222 -38(5) . .
C207 C208 C209 O222 165(4) . .
C205 C204 C210 O224 -162(4) . .
C203 C204 C210 O224 10(6) . .
C205 C204 C210 C209 9(5) . .
C203 C204 C210 C209 -179(3) . .
O222 C209 C210 O224 -4(5) . .
C208 C209 C210 O224 158(4) . .
O222 C209 C210 C204 -176(3) . .
C208 C209 C210 C204 -14(6) . .
C202 C201 C211 C212 154(3) . .
O206 C201 C211 C212 -24(3) . .
C202 C201 C211 C216 -19(4) . .
O206 C201 C211 C216 164(2) . .
C216 C211 C212 C213 -6(5) . .
C201 C211 C212 C213 -178(3) . .
C211 C212 C213 C214 7(5) . .
C212 C213 C214 O226 176(3) . .
C212 C213 C214 C215 -1(4) . .
O226 C214 C215 O228 14(4) . .
C213 C214 C215 O228 -169(3) . .
O226 C214 C215 C216 177(3) . .
C213 C214 C215 C216 -7(4) . .
O228 C215 C216 C211 168(3) . .
C214 C215 C216 C211 8(4) . .
C212 C211 C216 C215 -2(5) . .
C201 C211 C216 C215 171(3) . .
C205 C207 O218 C219 -123(7) . .
C208 C207 O218 C219 91(8) . .
C209 C208 O220 C221 90(5) . .
C207 C208 O220 C221 -115(5) . .
C213 C214 O226 C227 -6(4) . .
C215 C214 O226 C227 170(3) . .
C216 C215 O228 C229 33(6) . .
C214 C215 O228 C229 -165(4) . .
C201 C202 O230 C231 115(3) . .
C203 C202 O230 C231 -70(3) . .
C210 C209 O222 C223 -117(5) . .
C208 C209 O222 C223 79(5) . .
C204 C210 O224 C225 -86(6) . .
C209 C210 O224 C225 104(6) . .
O306 C301 C302 O330 157(3) . .
C311 C301 C302 O330 -35(6) . .
O306 C301 C302 C303 14(6) . .
C311 C301 C302 C303 -178(3) . .
C301 C302 C303 O317 176(4) . .
O330 C302 C303 O317 25(6) . .
C301 C302 C303 C304 4(7) . .
O330 C302 C303 C304 -146(4) . .
O317 C303 C304 C305 167(6) . .
C302 C303 C304 C305 -22(7) . .
O317 C303 C304 C310 16(8) . .
C302 C303 C304 C310 -173(4) . .
C310 C304 C305 C307 -17(11) . .
C303 C304 C305 C307 -167(7) . .
C310 C304 C305 O306 171(5) . .
C303 C304 C305 O306 21(9) . .
C302 C301 O306 C305 -17(7) . .
C311 C301 O306 C305 174(4) . .
C307 C305 O306 C301 -175(5) . .
C304 C305 O306 C301 -2(9) . .
C304 C305 C307 O318 -179(5) . .
O306 C305 C307 O318 -7(10) . .
C304 C305 C307 C308 15(11) . .
O306 C305 C307 C308 -172(5) . .
C305 C307 C308 O320 -179(7) . .
O318 C307 C308 O320 16(11) . .
C305 C307 C308 C309 -19(10) . .
O318 C307 C308 C309 176(5) . .
O320 C308 C309 C310 -170(6) . .
C307 C308 C309 C310 28(9) . .
O320 C308 C309 O322 -24(10) . .
C307 C308 C309 O322 175(7) . .
O322 C309 C310 O324 25(8) . .
C308 C309 C310 O324 174(6) . .
O322 C309 C310 C304 -178(5) . .
C308 C309 C310 C304 -29(8) . .
C305 C304 C310 O324 178(6) . .
C303 C304 C310 O324 -32(8) . .
C305 C304 C310 C309 22(8) . .
C303 C304 C310 C309 171(5) . .
C302 C301 C311 C312 19(5) . .
O306 C301 C311 C312 -173(3) . .
C302 C301 C311 C316 -158(4) . .
O306 C301 C311 C316 10(4) . .
C316 C311 C312 C313 -14(5) . .
C301 C311 C312 C313 169(2) . .
C311 C312 C313 C314 13(4) . .
C312 C313 C314 O326 -165(2) . .
C312 C313 C314 C315 -19(4) . .
O326 C314 C315 O328 -23(4) . .
C313 C314 C315 O328 -168(2) . .
O326 C314 C315 C316 171(3) . .
C313 C314 C315 C316 26(4) . .
O328 C315 C316 C311 168(3) . .
C314 C315 C316 C311 -25(6) . .
C312 C311 C316 C315 20(6) . .
C301 C311 C316 C315 -163(3) . .
C305 C307 O318 C319 -74(9) . .
C308 C307 O318 C319 91(8) . .
C309 C308 O320 C321 164(5) . .
C307 C308 O320 C321 -37(10) . .
C313 C314 O326 C327 -38(4) . .
C315 C314 O326 C327 175(2) . .
C316 C315 O328 C329 25(5) . .
C314 C315 O328 C329 -142(3) . .
C301 C302 O330 C331 94(6) . .
C303 C302 O330 C331 -119(5) . .
C310 C309 O322 C323 108(12) . .
C308 C309 O322 C323 -42(14) . .
C309 C310 O324 C325 -116(11) . .
C304 C310 O324 C325 89(14) . .
C92A C90A C91A C92A 52(4) 7_666 .
C90A C91A C92A C90A -52(4) . 7_666
C95B C90B C91B C92B -62(6) . .
C90B C91B C92B C93B 23(5) . .
C91B C92B C93B C94B 39(4) . .
C92B C93B C94B C95B -68(4) . .
C93B C94B C95B C90B 29(6) . .
C91B C90B C95B C94B 33(7) . .
C95C C90C C91C C92C 10(4) . .
C90C C91C C92C C93C -67(4) . .
C91C C92C C93C C94C 49(5) . .
C92C C93C C94C C95C 19(5) . .
C93C C94C C95C C90C -77(4) . .
C91C C90C C95C C94C 59(4) . .
C90D C90D C91D C92D 62(5) 2_655 .
C90D C91D C92D C92D -68(4) . 2_655
